data_4301162
loop_
_publ_author_name
'Marco W. Bouwkamp'
'Auke Meetsma'

_publ_contact_author_address
;
  Crystal Structure Center, Chemical Physics,
  Zernike Institute for Advanced Materials,
  University of Groningen,
  Nijenborgh 4,
  NL-9747 AG Groningen, The Netherlands.
;
_publ_contact_author_email A.Meetsma@rug.nl
_publ_contact_author_fax '+31 50 3634441'
_publ_contact_author_name
;
  Drs. A. Meetsma
;
_publ_contact_author_phone '+31 50 3634368'
_publ_section_title
;
Pentaarylfullerenes as Noncoordinating Cyclopentadienyl Anions
;
_journal_name_full 'Inorganic Chemistry'
_journal_page_first 8
_journal_page_last 9
_journal_paper_doi 10.1021/ic802034m
_journal_volume 48
_journal_year 2009
_chemical_compound_source 'see text'
_chemical_formula_moiety 'C90 H25, C14 H34 N3 O2 Zr'
_chemical_formula_sum 'C104 H59 N3 O2 Zr'
_chemical_formula_weight 1473.76
_chemical_name_systematic ?
_space_group_IT_number 14
_symmetry_cell_setting monoclinic
_symmetry_Int_Tables_number 14
_symmetry_space_group_name_Hall '-P 2ybc'
_symmetry_space_group_name_H-M 'P 1 21/c 1'
_atom_sites_solution_hydrogens geom
_atom_sites_solution_primary direct
_atom_sites_solution_secondary direct
_audit_creation_date '2008-09-23  18:28:14'
_audit_creation_method
;
 PLATON <TABLE ACC> option    (version ::  80708)
 SHELXL97-2 & Manual Editing 
;
_audit_update_record
;
?

2008-09-24 # Formatted by publCIF
;
_cell_angle_alpha 90
_cell_angle_beta 96.175(3)
_cell_angle_gamma 90
_cell_formula_units_Z 4
_cell_length_a 14.309(3)
_cell_length_b 18.453(3)
_cell_length_c 26.167(5)
_cell_measurement_reflns_used 5699
_cell_measurement_temperature 100(1)
_cell_measurement_theta_max 21.80
_cell_measurement_theta_min 2.71
_cell_volume 6869(2)
_computing_cell_refinement 'SAINT-Plus (Bruker, 2007)'
_computing_data_collection 'SMART (Bruker, 2007)'
_computing_data_reduction 'SAINT-Plus (Bruker, 2007)'
_computing_molecular_graphics
;
 PLATON (Spek, 2003)
 PLUTO (Meetsma, 2008) 
;
_computing_publication_material 'PLATON (Spek, 2003)'
_computing_structure_refinement 'SHELXL-97 (Sheldrick, 2008)'
_computing_structure_solution
;
 SIR2004 (Burla et al., 2005)
;
_diffrn_ambient_temperature 100(1)
_diffrn_detector_area_resol_mean 66.06
_diffrn_measured_fraction_theta_full 0.997
_diffrn_measured_fraction_theta_max 0.997
_diffrn_measurement_device_type
;
  Bruker Smart Apex; CCD area detector 
;
_diffrn_measurement_method '\f and \w scans'
_diffrn_radiation_detector
;
  CCD area-detector
;
_diffrn_radiation_monochromator 'parallel mounted graphite'
_diffrn_radiation_source 'fine focus sealed Siemens Mo tube '
_diffrn_radiation_type MoK\a
_diffrn_radiation_wavelength 0.71073
_diffrn_reflns_av_R_equivalents 0.0000
_diffrn_reflns_av_sigmaI/netI 0.1211
_diffrn_reflns_limit_h_max 14
_diffrn_reflns_limit_h_min -14
_diffrn_reflns_limit_k_max 19
_diffrn_reflns_limit_k_min 0
_diffrn_reflns_limit_l_max 26
_diffrn_reflns_limit_l_min 0
_diffrn_reflns_number 43916
_diffrn_reflns_reduction_process
;
 Intensity data were corrected for Lorentz and polarization
  effects, decay and absorption and reduced to F~o~^2^
  using SAINT-Plus & SADABS (Bruker, 2007).
;
_diffrn_reflns_theta_full 21.49
_diffrn_reflns_theta_max 21.49
_diffrn_reflns_theta_min 2.60
_diffrn_standards_decay_% 0
_diffrn_standards_number 0
_exptl_absorpt_coefficient_mu 0.223
_exptl_absorpt_correction_T_max 0.9610
_exptl_absorpt_correction_T_min 0.9047
_exptl_absorpt_correction_type multi-scan
_exptl_absorpt_process_details '(SADABS, (Bruker, 2007))'
_exptl_crystal_colour red
_exptl_crystal_density_diffrn 1.425
_exptl_crystal_density_method 'not measured'
_exptl_crystal_description fragment
_exptl_crystal_F_000 3040
_exptl_crystal_size_max 0.49
_exptl_crystal_size_mid 0.33
_exptl_crystal_size_min 0.26
_platon_squeeze_details
;
;
_refine_diff_density_max 1.588
_refine_diff_density_min -1.452
_refine_diff_density_rms 0.135
_refine_ls_extinction_method none
_refine_ls_goodness_of_fit_ref 3.362
_refine_ls_hydrogen_treatment constr
_refine_ls_matrix_type full
_refine_ls_number_parameters 911
_refine_ls_number_reflns 7844
_refine_ls_number_restraints 1101
_refine_ls_restrained_S_all 3.314
_refine_ls_R_factor_all 0.2276
_refine_ls_R_factor_gt 0.1390
_refine_ls_shift/su_max 0.000
_refine_ls_shift/su_mean 0.000
_refine_ls_structure_factor_coef Fsqd
_refine_ls_weighting_details 'calc w=1/[\s^2^(Fo^2^)+(0.0P)^2^+0.0P] where P=(Fo^2^+2Fc^2^)/3'
_refine_ls_weighting_scheme calc
_refine_ls_wR_factor_gt 0.2271
_refine_ls_wR_factor_ref 0.2346
_reflns_number_gt 4174
_reflns_number_total 7844
_reflns_threshold_expression I>2\s(I)
_cod_data_source_file ic802034m_si_002_3.cif
_cod_data_source_block global
_cod_original_sg_symbol_H-M 'P 21/c'
_cod_database_code 4301162
_vrn_publ_code_void_volume 563.9
_vrn_publ_code_number_frames 1800
_vrn_publ_code_frame_time_sec 30.0
_vrn_publ_code_meas_time_hour 17.8

loop_
_symmetry_equiv_pos_site_id
_symmetry_equiv_pos_as_xyz
1 x,y,z
2 -x,1/2+y,1/2-z
3 -x,-y,-z
4 x,1/2-y,1/2+z

loop_
_atom_site_aniso_label
_atom_site_aniso_U_11
_atom_site_aniso_U_22
_atom_site_aniso_U_33
_atom_site_aniso_U_23
_atom_site_aniso_U_13
_atom_site_aniso_U_12
C11 0.018(5) 0.014(4) 0.023(4) -0.001(4) 0.000(4) -0.001(4)
C12 0.021(6) 0.020(5) 0.014(6) 0.003(5) -0.002(4) 0.003(4)
C13 0.016(6) 0.015(4) 0.018(5) -0.002(4) 0.004(4) 0.001(4)
C14 0.015(6) 0.018(5) 0.024(6) 0.002(4) -0.003(4) 0.007(4)
C15 0.011(5) 0.016(4) 0.022(6) -0.002(4) 0.001(4) 0.005(4)
C16 0.020(5) 0.016(6) 0.027(4) 0.010(5) -0.010(3) -0.001(4)
C17 0.016(5) 0.018(4) 0.029(5) 0.006(5) -0.004(4) -0.004(4)
C18 0.020(5) 0.019(5) 0.026(5) 0.008(4) -0.007(4) -0.004(5)
C19 0.016(4) 0.018(5) 0.034(4) 0.004(4) -0.006(4) -0.002(4)
C110 0.021(5) 0.018(4) 0.036(4) 0.011(4) -0.005(3) -0.001(4)
C111 0.014(7) 0.020(5) 0.026(4) 0.001(3) -0.006(4) -0.013(4)
C114 0.021(4) 0.015(5) 0.020(5) 0.011(5) -0.002(5) 0.002(5)
C117 0.022(5) 0.003(6) 0.035(4) 0.005(5) -0.006(4) 0.000(4)
C118 0.023(5) 0.001(6) 0.038(4) 0.007(4) -0.002(4) -0.003(4)
C120 0.025(6) 0.014(5) 0.028(4) 0.012(4) -0.009(4) 0.007(5)
C125 0.015(5) 0.028(7) 0.026(7) 0.012(5) -0.016(5) 0.003(5)
C126 0.013(6) 0.023(5) 0.045(6) 0.004(5) -0.014(5) 0.004(5)
C127 0.017(5) 0.017(6) 0.038(5) 0.008(6) -0.004(4) -0.009(5)
C128 0.037(6) 0.010(6) 0.032(4) 0.011(4) 0.004(4) -0.008(5)
C129 0.036(5) 0.015(6) 0.032(4) 0.016(4) -0.005(4) 0.002(4)
C130 0.027(6) 0.031(5) 0.022(5) 0.015(5) -0.013(5) -0.003(5)
C131 0.026(6) 0.031(5) 0.028(6) -0.010(5) -0.008(4) -0.012(4)
C135 0.023(7) 0.022(5) 0.048(7) 0.008(6) -0.015(6) 0.000(6)
C136 0.011(7) 0.031(6) 0.053(7) 0.012(6) -0.007(6) 0.002(5)
C137 0.025(6) 0.021(6) 0.050(5) 0.002(4) 0.008(4) -0.015(5)
C138 0.033(5) 0.015(6) 0.035(5) 0.010(5) 0.007(4) -0.014(5)
C139 0.046(5) 0.025(5) 0.027(6) 0.016(5) -0.004(5) -0.011(4)
C140 0.043(5) 0.033(5) 0.018(6) 0.008(5) -0.007(5) 0.000(5)
C141 0.056(6) 0.030(5) 0.020(6) -0.016(5) -0.004(6) -0.015(5)
C142 0.037(7) 0.018(7) 0.047(7) -0.011(5) 0.005(6) -0.007(5)
C143 0.031(7) 0.010(7) 0.057(7) -0.007(5) -0.002(6) 0.007(6)
C146 0.009(7) 0.040(6) 0.060(5) 0.005(4) 0.006(5) -0.001(5)
C148 0.041(6) 0.038(6) 0.032(5) 0.015(5) 0.022(5) -0.010(5)
C149 0.053(5) 0.038(6) 0.030(6) 0.000(5) 0.009(4) -0.011(4)
C150 0.056(6) 0.036(5) 0.011(6) -0.001(4) -0.002(5) -0.009(4)
C151 0.053(5) 0.026(6) 0.034(6) -0.024(5) 0.006(5) 0.008(5)
C154 0.042(7) 0.038(5) 0.045(6) 0.005(4) 0.023(5) -0.001(5)
C155 0.050(6) 0.052(6) 0.026(7) 0.002(5) 0.019(5) -0.009(4)
C156 0.055(6) 0.034(6) 0.045(8) -0.021(6) 0.027(5) -0.006(5)
C157 0.039(6) 0.034(6) 0.057(8) -0.014(5) 0.020(5) 0.014(6)
C158 0.024(6) 0.037(5) 0.058(7) -0.003(5) 0.030(5) 0.011(6)
C159 0.034(7) 0.046(5) 0.055(8) -0.016(6) 0.026(6) -0.005(4)
C160 0.058(6) 0.049(6) 0.038(7) -0.010(5) 0.019(5) 0.004(4)
C161 0.019(4) 0.016(6) 0.051(8) 0.006(6) -0.010(4) -0.008(5)
C162 0.034(8) 0.030(8) 0.083(9) 0.001(6) -0.001(7) 0.018(6)
C163 0.039(10) 0.041(9) 0.104(11) 0.007(7) -0.014(9) 0.014(6)
C164 0.019(8) 0.041(10) 0.130(12) -0.016(9) -0.004(7) 0.011(7)
C165 0.015(7) 0.048(9) 0.116(11) 0.002(7) 0.003(7) -0.004(8)
C166 0.013(6) 0.043(8) 0.073(9) 0.002(6) -0.007(7) 0.004(6)
C167 0.031(7) 0.028(7) 0.039(7) 0.006(6) 0.003(6) -0.004(5)
C168 0.032(8) 0.031(8) 0.063(7) 0.006(6) 0.013(6) -0.015(6)
C169 0.047(9) 0.052(9) 0.069(9) 0.010(7) 0.015(8) -0.021(6)
C170 0.055(10) 0.087(11) 0.070(9) 0.016(9) 0.026(8) -0.042(7)
C171 0.081(11) 0.103(12) 0.049(8) 0.000(7) 0.027(7) -0.041(9)
C172 0.053(9) 0.064(9) 0.047(7) 0.004(7) 0.020(6) -0.035(7)
C173 0.031(8) 0.031(8) 0.024(4) 0.001(4) -0.011(5) -0.007(6)
C174 0.044(8) 0.054(9) 0.027(5) 0.011(6) -0.019(6) 0.002(6)
C175 0.057(10) 0.080(10) 0.030(7) 0.021(7) -0.008(7) -0.002(7)
C176 0.054(11) 0.071(11) 0.026(7) 0.008(6) -0.009(6) -0.020(8)
C177 0.060(10) 0.066(10) 0.034(7) -0.007(7) 0.006(7) -0.010(7)
C178 0.049(9) 0.047(8) 0.027(5) 0.002(6) -0.002(6) -0.001(6)
C179 0.120(9) 0.018(6) 0.033(5) -0.002(6) -0.001(7) -0.037(7)
C180 0.222(13) 0.056(8) 0.057(6) -0.036(6) 0.036(11) -0.064(10)
C181 0.258(14) 0.069(10) 0.055(6) -0.036(7) 0.055(11) -0.069(13)
C182 0.249(14) 0.047(9) 0.047(7) -0.022(9) 0.039(12) -0.060(12)
C183 0.276(14) 0.041(7) 0.083(10) -0.041(7) 0.076(12) -0.073(11)
C184 0.232(13) 0.052(6) 0.057(7) -0.040(6) 0.063(10) -0.066(11)
C185 0.023(7) 0.018(4) 0.066(8) 0.011(6) 0.006(6) 0.002(5)
C186 0.044(9) 0.022(5) 0.145(11) 0.028(8) 0.030(7) 0.021(7)
C187 0.046(10) 0.019(4) 0.177(13) 0.022(9) 0.024(9) 0.011(8)
C188 0.054(11) 0.024(6) 0.120(11) -0.003(8) 0.010(8) 0.018(8)
C189 0.048(9) 0.039(9) 0.079(9) 0.010(8) 0.015(7) 0.021(6)
C190 0.060(9) 0.025(6) 0.066(9) 0.009(7) 0.019(7) 0.014(6)
Zr2 0.146(2) 0.0907(16) 0.0998(15) -0.0035(14) -0.0589(13) 0.0139(15)
O21 0.264(10) 0.246(18) 0.41(2) 0.086(10) 0.189(13) 0.181(14)
O22 0.552(17) 0.130(14) 0.419(11) -0.045(16) 0.340(13) -0.067(12)
N21 0.158(10) 0.088(3) 0.131(10) 0.011(4) -0.083(6) -0.013(5)
N22 0.359(13) 0.131(6) 0.290(15) 0.129(13) -0.153(8) 0.035(9)
N23 0.228(9) 0.183(13) 0.237(8) -0.076(8) -0.178(7) 0.020(10)
C21 0.158(10) 0.091(3) 0.130(10) 0.012(5) -0.082(6) -0.013(6)
C22 0.159(10) 0.089(3) 0.130(10) 0.010(4) -0.084(6) -0.013(6)
C23 0.359(13) 0.131(7) 0.288(15) 0.130(13) -0.155(8) 0.034(9)
C24 0.358(13) 0.128(7) 0.291(15) 0.129(13) -0.152(8) 0.038(9)
C25 0.229(9) 0.183(13) 0.237(8) -0.077(8) -0.177(7) 0.019(10)
C26 0.226(9) 0.183(13) 0.237(8) -0.075(8) -0.179(7) 0.021(10)
C27 0.279(10) 0.32(2) 0.44(2) 0.141(14) 0.188(16) 0.101(17)
C28 0.322(14) 0.28(2) 0.42(2) 0.154(17) 0.212(16) 0.089(16)
C29 0.335(18) 0.26(2) 0.42(2) 0.107(15) 0.213(18) 0.158(16)
C210 0.300(16) 0.23(2) 0.42(2) 0.098(13) 0.230(14) 0.154(16)
C211 0.54(2) 0.156(14) 0.413(18) -0.024(17) 0.307(13) -0.032(15)
C212 0.54(2) 0.171(18) 0.40(2) 0.035(19) 0.323(15) -0.041(18)
C213 0.57(2) 0.173(16) 0.47(2) 0.043(19) 0.339(17) -0.064(16)
C214 0.56(2) 0.122(15) 0.490(19) -0.002(17) 0.330(15) -0.041(14)

loop_
_atom_site_label
_atom_site_type_symbol
_atom_site_thermal_displace_type
_atom_site_fract_x
_atom_site_fract_y
_atom_site_fract_z
_atom_site_occupancy
_atom_site_U_iso_or_equiv
_atom_site_calc_flag
_atom_site_refinement_flags
C11 C Uani 0.3434(8) 0.3066(6) 0.1985(4) 1.000 0.019(3) . .
C12 C Uani 0.3184(8) 0.3635(6) 0.1640(4) 1.000 0.019(3) . .
C13 C Uani 0.2363(8) 0.3393(6) 0.1323(4) 1.000 0.016(3) . .
C14 C Uani 0.2097(8) 0.2697(6) 0.1483(4) 1.000 0.019(3) . .
C15 C Uani 0.2780(7) 0.2491(6) 0.1898(4) 1.000 0.016(3) . .
C16 C Uani 0.4055(9) 0.3159(6) 0.2491(4) 1.000 0.022(3) . .
C17 C Uani 0.3462(8) 0.4396(6) 0.1724(4) 1.000 0.022(3) . .
C18 C Uani 0.1659(8) 0.3897(6) 0.1031(4) 1.000 0.022(3) . .
C19 C Uani 0.1129(8) 0.2350(6) 0.1373(4) 1.000 0.023(3) . .
C110 C Uani 0.2614(8) 0.1909(6) 0.2291(4) 1.000 0.026(3) . .
C111 C Uani 0.3945(8) 0.3963(6) 0.2635(4) 1.000 0.021(3) . .
C112 C Uiso 0.3677(8) 0.4503(6) 0.2297(4) 1.000 0.019(3) . .
C113 C Uiso 0.2570(8) 0.4853(6) 0.1616(4) 1.000 0.020(3) . .
C114 C Uani 0.1764(8) 0.4634(6) 0.1303(4) 1.000 0.019(3) . .
C115 C Uiso 0.0674(8) 0.3664(7) 0.1143(4) 1.000 0.022(3) . .
C116 C Uiso 0.0450(8) 0.2982(6) 0.1294(4) 1.000 0.021(3) . .
C117 C Uani 0.0875(9) 0.2055(6) 0.1886(4) 1.000 0.021(3) . .
C118 C Uani 0.1537(8) 0.1857(6) 0.2298(4) 1.000 0.021(3) . .
C119 C Uiso 0.2916(9) 0.2220(6) 0.2819(4) 1.000 0.023(3) . .
C120 C Uani 0.3560(8) 0.2778(6) 0.2899(4) 1.000 0.023(3) . .
C121 C Uiso 0.3676(8) 0.3995(7) 0.3143(4) 1.000 0.027(3) . .
C122 C Uiso 0.3146(8) 0.5116(6) 0.2451(4) 1.000 0.014(3) . .
C123 C Uiso 0.2482(8) 0.5333(6) 0.2041(4) 1.000 0.018(3) . .
C124 C Uiso 0.0868(9) 0.4887(6) 0.1420(4) 1.000 0.024(3) . .
C125 C Uani 0.0208(9) 0.4284(6) 0.1319(4) 1.000 0.024(4) . .
C126 C Uani -0.0261(8) 0.2915(7) 0.1629(5) 1.000 0.028(3) . .
C127 C Uani -0.0002(8) 0.2328(6) 0.1998(5) 1.000 0.025(3) . .
C128 C Uani 0.1343(9) 0.1919(6) 0.2817(5) 1.000 0.026(3) . .
C129 C Uani 0.2160(9) 0.2138(6) 0.3123(5) 1.000 0.028(3) . .
C130 C Uani 0.3419(8) 0.3276(7) 0.3312(4) 1.000 0.028(3) . .
C131 C Uani 0.3197(8) 0.4602(6) 0.3322(4) 1.000 0.029(3) . .
C132 C Uiso 0.2912(9) 0.5191(7) 0.2945(4) 1.000 0.029(3) . .
C133 C Uiso 0.1610(9) 0.5594(6) 0.2146(4) 1.000 0.028(3) . .
C134 C Uiso 0.0762(8) 0.5371(6) 0.1813(4) 1.000 0.028(3) . .
C135 C Uani -0.0540(9) 0.4226(7) 0.1634(5) 1.000 0.032(4) . .
C136 C Uani -0.0778(8) 0.3495(7) 0.1782(5) 1.000 0.032(4) . .
C137 C Uani -0.0251(8) 0.2372(7) 0.2495(5) 1.000 0.032(3) . .
C138 C Uani 0.0422(9) 0.2163(6) 0.2915(5) 1.000 0.027(3) . .
C139 C Uani 0.2073(9) 0.2604(7) 0.3548(4) 1.000 0.033(3) . .
C140 C Uani 0.2724(10) 0.3185(7) 0.3637(4) 1.000 0.032(3) . .
C141 C Uani 0.2436(10) 0.4533(7) 0.3654(4) 1.000 0.036(3) . .
C142 C Uani 0.1996(9) 0.5464(6) 0.3041(5) 1.000 0.034(4) . .
C143 C Uani 0.1366(9) 0.5659(6) 0.2657(5) 1.000 0.033(4) . .
C144 C Uiso 0.0033(9) 0.5290(7) 0.2152(5) 1.000 0.034(4) . .
C145 C Uiso -0.0625(8) 0.4718(7) 0.2050(4) 1.000 0.032(3) . .
C146 C Uani -0.1020(8) 0.3558(7) 0.2315(5) 1.000 0.036(3) . .
C147 C Uiso -0.0748(9) 0.3002(7) 0.2665(5) 1.000 0.036(3) . .
C148 C Uani 0.0362(9) 0.2666(7) 0.3345(5) 1.000 0.036(3) . .
C149 C Uani 0.1144(11) 0.2863(7) 0.3651(5) 1.000 0.040(3) . .
C150 C Uani 0.2227(10) 0.3805(7) 0.3803(4) 1.000 0.035(3) . .
C151 C Uani 0.1695(10) 0.5047(7) 0.3481(5) 1.000 0.038(3) . .
C152 C Uiso 0.0398(9) 0.5451(7) 0.2664(5) 1.000 0.033(3) . .
C153 C Uiso -0.0905(9) 0.4326(7) 0.2476(5) 1.000 0.036(3) . .
C154 C Uani -0.0376(9) 0.3181(7) 0.3177(5) 1.000 0.040(3) . .
C155 C Uani 0.1216(10) 0.3635(8) 0.3799(4) 1.000 0.042(4) . .
C156 C Uani 0.0741(10) 0.4836(8) 0.3481(5) 1.000 0.043(4) . .
C157 C Uani 0.0090(10) 0.5072(7) 0.3061(5) 1.000 0.042(4) . .
C158 C Uani -0.0567(9) 0.4490(7) 0.2977(5) 1.000 0.038(3) . .
C159 C Uani -0.0297(10) 0.3916(8) 0.3332(5) 1.000 0.044(4) . .
C160 C Uani 0.0539(11) 0.4132(8) 0.3653(5) 1.000 0.047(4) . .
C161 C Uani 0.5026(10) 0.2910(7) 0.2459(5) 1.000 0.030(4) . .
C162 C Uani 0.5369(9) 0.2270(7) 0.2693(5) 1.000 0.050(5) . .
C163 C Uani 0.6267(10) 0.2029(8) 0.2650(6) 1.000 0.063(6) . .
C164 C Uani 0.6852(10) 0.2407(8) 0.2369(6) 1.000 0.064(6) . .
C165 C Uani 0.6544(9) 0.3064(8) 0.2137(5) 1.000 0.060(5) . .
C166 C Uani 0.5620(9) 0.3272(7) 0.2188(5) 1.000 0.044(4) . .
C167 C Uani 0.4260(9) 0.4685(7) 0.1425(5) 1.000 0.033(4) . .
C168 C Uani 0.4886(9) 0.5219(7) 0.1616(5) 1.000 0.041(4) . .
C169 C Uani 0.5590(10) 0.5469(8) 0.1353(5) 1.000 0.055(5) . .
C170 C Uani 0.5679(10) 0.5230(8) 0.0883(5) 1.000 0.069(6) . .
C171 C Uani 0.5066(10) 0.4682(8) 0.0665(5) 1.000 0.076(6) . .
C172 C Uani 0.4353(9) 0.4429(7) 0.0952(5) 1.000 0.054(5) . .
C173 C Uani 0.1703(9) 0.3948(7) 0.0443(5) 1.000 0.030(4) . .
C174 C Uani 0.1160(9) 0.4425(7) 0.0130(5) 1.000 0.043(4) . .
C175 C Uani 0.1207(10) 0.4441(8) -0.0385(5) 1.000 0.057(5) . .
C176 C Uani 0.1768(10) 0.4026(8) -0.0631(5) 1.000 0.051(6) . .
C177 C Uani 0.2334(10) 0.3537(8) -0.0350(5) 1.000 0.053(5) . .
C178 C Uani 0.2302(9) 0.3504(7) 0.0188(5) 1.000 0.041(4) . .
C179 C Uani 0.1034(11) 0.1818(7) 0.0950(5) 1.000 0.058(4) . .
C180 C Uani 0.1037(13) 0.1961(9) 0.0472(6) 1.000 0.110(5) . .
C181 C Uani 0.0988(14) 0.1465(9) 0.0077(6) 1.000 0.125(6) . .
C182 C Uani 0.0917(14) 0.0796(9) 0.0141(6) 1.000 0.113(6) . .
C183 C Uani 0.1011(14) 0.0593(9) 0.0627(6) 1.000 0.129(6) . .
C184 C Uani 0.1059(13) 0.1100(8) 0.1021(6) 1.000 0.110(5) . .
C185 C Uani 0.3046(9) 0.1172(7) 0.2193(5) 1.000 0.036(4) . .
C186 C Uani 0.2723(10) 0.0550(7) 0.2359(6) 1.000 0.069(5) . .
C187 C Uani 0.3122(10) -0.0119(8) 0.2250(6) 1.000 0.080(6) . .
C188 C Uani 0.3883(10) -0.0177(8) 0.2014(6) 1.000 0.066(6) . .
C189 C Uani 0.4307(10) 0.0452(8) 0.1881(5) 1.000 0.055(5) . .
C190 C Uani 0.3870(10) 0.1116(7) 0.1961(5) 1.000 0.049(5) . .
Zr2 Zr Uani 0.30170(15) 0.75364(11) 0.00848(7) 1.000 0.1174(10) . .
O21 O Uani 0.1953(11) 0.7559(9) 0.0637(10) 1.000 0.296(10) . .
O22 O Uani 0.4111(14) 0.7628(11) -0.0476(8) 1.000 0.346(8) . .
N21 N Uani 0.2780(10) 0.6466(7) -0.0114(5) 1.000 0.133(5) . .
N22 N Uani 0.2364(17) 0.8258(10) -0.0329(7) 1.000 0.274(7) . .
N23 N Uani 0.3931(13) 0.7734(10) 0.0646(7) 1.000 0.231(6) . .
C21 C Uani 0.3065(12) 0.5849(7) 0.0215(6) 1.000 0.133(5) . .
C22 C Uani 0.2254(12) 0.6273(8) -0.0604(5) 1.000 0.133(5) . .
C23 C Uani 0.1924(18) 0.8213(11) -0.0858(8) 1.000 0.273(7) . .
C24 C Uani 0.2167(18) 0.8977(10) -0.0132(8) 1.000 0.273(7) . .
C25 C Uani 0.3877(14) 0.8301(11) 0.1033(7) 1.000 0.231(6) . .
C26 C Uani 0.4715(14) 0.7252(10) 0.0816(8) 1.000 0.230(6) . .
C27 C Uani 0.1091(19) 0.7687(12) 0.0329(9) 1.000 0.336(10) . .
C28 C Uani 0.0494(13) 0.7032(16) 0.0406(10) 1.000 0.328(11) . .
C29 C Uani 0.098(2) 0.6638(11) 0.0863(11) 1.000 0.326(11) . .
C210 C Uani 0.1905(16) 0.7006(15) 0.1010(8) 1.000 0.303(11) . .
C211 C Uani 0.471(2) 0.7182(8) -0.0736(12) 1.000 0.351(10) . .
C212 C Uani 0.5441(19) 0.7682(14) -0.0917(12) 1.000 0.351(11) . .
C213 C Uani 0.526(2) 0.8422(11) -0.0709(13) 1.000 0.384(11) . .
C214 C Uani 0.443(2) 0.8353(10) -0.0404(12) 1.000 0.371(10) . .
H162 H Uiso 0.49718 0.19932 0.28872 1.000 0.0594 . .
H163 H Uiso 0.64826 0.15948 0.28183 1.000 0.0756 . .
H164 H Uiso 0.74629 0.22271 0.23300 1.000 0.0770 . .
H165 H Uiso 0.69454 0.33540 0.19550 1.000 0.0716 . .
H166 H Uiso 0.53950 0.37028 0.20178 1.000 0.0526 . .
H168 H Uiso 0.48202 0.54180 0.19445 1.000 0.0493 . .
H169 H Uiso 0.60211 0.58171 0.15067 1.000 0.0662 . .
H170 H Uiso 0.61512 0.54245 0.06938 1.000 0.0831 . .
H171 H Uiso 0.51348 0.44898 0.03345 1.000 0.0914 . .
H172 H Uiso 0.39287 0.40696 0.08072 1.000 0.0642 . .
H174 H Uiso 0.07469 0.47463 0.02788 1.000 0.0519 . .
H175 H Uiso 0.08107 0.47728 -0.05834 1.000 0.0679 . .
H176 H Uiso 0.17781 0.40661 -0.09919 1.000 0.0615 . .
H177 H Uiso 0.27395 0.32268 -0.05134 1.000 0.0639 . .
H178 H Uiso 0.26987 0.31699 0.03836 1.000 0.0494 . .
H180 H Uiso 0.10767 0.24576 0.03810 1.000 0.1322 . .
H181 H Uiso 0.10089 0.16400 -0.02634 1.000 0.1490 . .
H182 H Uiso 0.08050 0.04639 -0.01365 1.000 0.1350 . .
H183 H Uiso 0.10464 0.00916 0.07092 1.000 0.1548 . .
H184 H Uiso 0.11126 0.09251 0.13642 1.000 0.1318 . .
H186 H Uiso 0.22063 0.05589 0.25590 1.000 0.0828 . .
H187 H Uiso 0.28283 -0.05500 0.23505 1.000 0.0958 . .
H188 H Uiso 0.41307 -0.06378 0.19388 1.000 0.0790 . .
H189 H Uiso 0.48885 0.04374 0.17367 1.000 0.0657 . .
H190 H Uiso 0.41514 0.15470 0.18512 1.000 0.0593 . .
H210' H Uiso 0.24310 0.66597 0.10017 1.000 0.3623 . .
H211' H Uiso 0.50139 0.68089 -0.05013 1.000 0.4198 . .
H212' H Uiso 0.53880 0.76931 -0.12976 1.000 0.4217 . .
H213' H Uiso 0.58171 0.85950 -0.04862 1.000 0.4610 . .
H214' H Uiso 0.39255 0.86978 -0.05314 1.000 0.4452 . .
H21 H Uiso 0.25385 0.56967 0.04000 1.000 0.2001 . .
H21' H Uiso 0.35980 0.59882 0.04624 1.000 0.2001 . .
H21" H Uiso 0.32516 0.54463 0.00032 1.000 0.2001 . .
H22 H Uiso 0.24401 0.57875 -0.07060 1.000 0.1997 . .
H22' H Uiso 0.23903 0.66244 -0.08669 1.000 0.1997 . .
H22" H Uiso 0.15798 0.62780 -0.05679 1.000 0.1997 . .
H23 H Uiso 0.12855 0.84113 -0.08775 1.000 0.4096 . .
H23' H Uiso 0.18964 0.77056 -0.09684 1.000 0.4096 . .
H23" H Uiso 0.22943 0.84930 -0.10826 1.000 0.4096 . .
H24 H Uiso 0.24496 0.90193 0.02250 1.000 0.4091 . .
H24' H Uiso 0.14856 0.90463 -0.01463 1.000 0.4091 . .
H24" H Uiso 0.24339 0.93472 -0.03420 1.000 0.4091 . .
H25 H Uiso 0.37779 0.80790 0.13632 1.000 0.3467 . .
H25' H Uiso 0.33508 0.86261 0.09242 1.000 0.3467 . .
H25" H Uiso 0.44641 0.85784 0.10706 1.000 0.3467 . .
H26 H Uiso 0.52100 0.75278 0.10177 1.000 0.3454 . .
H26' H Uiso 0.49653 0.70402 0.05154 1.000 0.3454 . .
H26" H Uiso 0.44934 0.68635 0.10287 1.000 0.3454 . .
H27 H Uiso 0.11956 0.77381 -0.00374 1.000 0.4019 . .
H27' H Uiso 0.07861 0.81325 0.04402 1.000 0.4019 . .
H28 H Uiso -0.01471 0.71804 0.04712 1.000 0.3926 . .
H28' H Uiso 0.04471 0.67178 0.00971 1.000 0.3926 . .
H29 H Uiso 0.10783 0.61240 0.07751 1.000 0.3941 . .
H29' H Uiso 0.05859 0.66550 0.11525 1.000 0.3941 . .
H210 H Uiso 0.19281 0.72159 0.13597 1.000 0.3623 . .
H211 H Uiso 0.43552 0.69364 -0.10318 1.000 0.4198 . .
H212 H Uiso 0.60809 0.75155 -0.07879 1.000 0.4217 . .
H213 H Uiso 0.51197 0.87709 -0.09944 1.000 0.4610 . .
H214 H Uiso 0.46157 0.84515 -0.00354 1.000 0.4452 . .

loop_
_atom_type_symbol
_atom_type_description
_atom_type_scat_dispersion_real
_atom_type_scat_dispersion_imag
_atom_type_scat_source
Zr Zr -2.9673 0.5597 'International Tables Vol C Tables 4.2.6.8 and 6.1.1.4'
O O 0.0106 0.0060 'International Tables Vol C Tables 4.2.6.8 and 6.1.1.4'
N N 0.0061 0.0033 'International Tables Vol C Tables 4.2.6.8 and 6.1.1.4'
H H 0.0000 0.0000 'International Tables Vol C Tables 4.2.6.8 and 6.1.1.4'
C C 0.0033 0.0016 'International Tables Vol C Tables 4.2.6.8 and 6.1.1.4'

loop_
_geom_angle_atom_site_label_1
_geom_angle_atom_site_label_2
_geom_angle_atom_site_label_3
_geom_angle
_geom_angle_site_symmetry_1
_geom_angle_site_symmetry_2
_geom_angle_site_symmetry_3
_geom_angle_publ_flag
O21 Zr2 N21 94.4(6) . . . yes
O21 Zr2 N22 91.6(8) . . . yes
O21 Zr2 N23 87.5(8) . . . yes
O22 Zr2 N21 90.8(6) . . . yes
O22 Zr2 N22 84.8(9) . . . yes
O22 Zr2 N23 91.2(8) . . . yes
N21 Zr2 N22 118.1(7) . . . yes
N21 Zr2 N23 117.5(7) . . . yes
N22 Zr2 N23 124.3(8) . . . yes
O21 Zr2 O22 174.6(7) . . . yes
Zr2 O21 C210 121.6(14) . . . yes
C27 O21 C210 114.0(17) . . . yes
Zr2 O21 C27 104.5(17) . . . yes
Zr2 O22 C214 102.7(16) . . . yes
C211 O22 C214 114(2) . . . yes
Zr2 O22 C211 139.9(15) . . . yes
Zr2 N21 C22 120.7(10) . . . yes
C21 N21 C22 114.4(12) . . . yes
Zr2 N21 C21 124.8(10) . . . yes
Zr2 N22 C23 129.6(14) . . . yes
Zr2 N22 C24 122.5(14) . . . yes
C23 N22 C24 107.8(17) . . . yes
Zr2 N23 C25 126.2(14) . . . yes
Zr2 N23 C26 124.2(14) . . . yes
C25 N23 C26 108.7(16) . . . yes
C12 C11 C16 124.0(10) . . . no
C15 C11 C16 122.5(10) . . . no
C12 C11 C15 109.8(10) . . . no
C11 C12 C17 124.9(10) . . . no
C13 C12 C17 125.1(10) . . . no
C11 C12 C13 106.0(10) . . . no
C14 C13 C18 121.4(10) . . . no
C12 C13 C18 124.0(10) . . . no
C12 C13 C14 109.9(9) . . . no
C13 C14 C19 126.4(10) . . . no
C13 C14 C15 106.4(10) . . . no
C15 C14 C19 124.3(9) . . . no
C11 C15 C110 124.6(9) . . . no
C11 C15 C14 108.0(9) . . . no
C14 C15 C110 123.8(9) . . . no
C11 C16 C120 106.7(10) . . . no
C11 C16 C161 112.4(10) . . . no
C11 C16 C111 104.8(9) . . . no
C111 C16 C161 115.8(10) . . . no
C120 C16 C161 114.2(10) . . . no
C111 C16 C120 101.9(9) . . . no
C112 C17 C113 100.8(9) . . . no
C112 C17 C167 112.0(10) . . . no
C113 C17 C167 111.3(9) . . . no
C12 C17 C112 107.2(9) . . . no
C12 C17 C113 107.0(9) . . . no
C12 C17 C167 117.2(10) . . . no
C13 C18 C114 106.5(9) . . . no
C13 C18 C115 107.9(9) . . . no
C13 C18 C173 116.2(9) . . . no
C114 C18 C173 113.2(9) . . . no
C115 C18 C173 110.1(9) . . . no
C114 C18 C115 101.9(9) . . . no
C116 C19 C117 100.6(9) . . . no
C116 C19 C179 113.8(10) . . . no
C14 C19 C116 105.0(9) . . . no
C14 C19 C117 106.3(9) . . . no
C14 C19 C179 115.5(10) . . . no
C117 C19 C179 114.3(10) . . . no
C119 C110 C185 114.2(10) . . . no
C15 C110 C118 106.3(9) . . . no
C15 C110 C119 107.4(9) . . . no
C15 C110 C185 114.8(9) . . . no
C118 C110 C119 101.5(9) . . . no
C118 C110 C185 111.6(9) . . . no
C16 C111 C121 108.2(9) . . . no
C112 C111 C121 119.4(10) . . . no
C16 C111 C112 125.1(9) . . . no
C111 C112 C122 120.8(10) . . . no
C17 C112 C111 124.3(10) . . . no
C17 C112 C122 108.8(9) . . . no
C17 C113 C123 109.7(9) . . . no
C114 C113 C123 119.7(10) . . . no
C17 C113 C114 124.5(10) . . . no
C18 C114 C113 124.1(10) . . . no
C18 C114 C124 110.1(10) . . . no
C113 C114 C124 118.8(10) . . . no
C116 C115 C125 120.9(10) . . . no
C18 C115 C116 124.3(11) . . . no
C18 C115 C125 108.0(10) . . . no
C19 C116 C115 125.5(10) . . . no
C19 C116 C126 109.9(10) . . . no
C115 C116 C126 117.7(11) . . . no
C19 C117 C118 124.2(11) . . . no
C118 C117 C127 118.3(10) . . . no
C19 C117 C127 110.9(10) . . . no
C110 C118 C117 124.4(10) . . . no
C110 C118 C128 107.7(9) . . . no
C117 C118 C128 121.9(11) . . . no
C110 C119 C120 122.7(10) . . . no
C110 C119 C129 108.1(10) . . . no
C120 C119 C129 122.1(10) . . . no
C119 C120 C130 116.2(10) . . . no
C16 C120 C130 110.1(9) . . . no
C16 C120 C119 126.4(10) . . . no
C111 C121 C130 110.3(10) . . . no
C111 C121 C131 122.0(10) . . . no
C130 C121 C131 118.1(10) . . . no
C112 C122 C123 110.0(9) . . . no
C123 C122 C132 118.2(11) . . . no
C112 C122 C132 122.0(10) . . . no
C113 C123 C122 107.8(10) . . . no
C113 C123 C133 121.4(10) . . . no
C122 C123 C133 119.5(10) . . . no
C114 C124 C125 106.8(10) . . . no
C114 C124 C134 122.9(11) . . . no
C125 C124 C134 120.3(11) . . . no
C115 C125 C135 122.3(11) . . . no
C124 C125 C135 117.6(10) . . . no
C115 C125 C124 110.7(11) . . . no
C116 C126 C136 123.6(12) . . . no
C116 C126 C127 108.8(10) . . . no
C127 C126 C136 118.9(11) . . . no
C117 C127 C126 107.1(10) . . . no
C117 C127 C137 122.6(11) . . . no
C126 C127 C137 120.0(11) . . . no
C118 C128 C129 109.4(11) . . . no
C118 C128 C138 118.2(11) . . . no
C129 C128 C138 122.0(11) . . . no
C119 C129 C128 110.5(11) . . . no
C119 C129 C139 120.7(11) . . . no
C128 C129 C139 118.9(11) . . . no
C120 C130 C140 123.2(11) . . . no
C121 C130 C140 121.1(11) . . . no
C120 C130 C121 106.9(9) . . . no
C121 C131 C132 117.6(9) . . . no
C121 C131 C141 122.8(10) . . . no
C132 C131 C141 106.6(10) . . . no
C122 C132 C131 118.0(11) . . . no
C122 C132 C142 120.9(11) . . . no
C131 C132 C142 109.0(10) . . . no
C123 C133 C134 119.0(10) . . . no
C123 C133 C143 122.0(11) . . . no
C134 C133 C143 108.0(11) . . . no
C124 C134 C133 118.1(11) . . . no
C124 C134 C144 122.2(11) . . . no
C133 C134 C144 105.6(9) . . . no
C136 C135 C145 110.1(11) . . . no
C125 C135 C145 121.5(11) . . . no
C125 C135 C136 115.9(11) . . . no
C135 C136 C146 105.3(11) . . . no
C126 C136 C135 119.5(11) . . . no
C126 C136 C146 121.4(12) . . . no
C127 C137 C138 118.9(11) . . . no
C127 C137 C147 121.1(11) . . . no
C138 C137 C147 106.9(11) . . . no
C128 C138 C137 119.9(11) . . . no
C137 C138 C148 109.1(10) . . . no
C128 C138 C148 117.6(11) . . . no
C129 C139 C140 118.2(11) . . . no
C129 C139 C149 119.9(11) . . . no
C140 C139 C149 108.4(11) . . . no
C130 C140 C139 119.4(11) . . . no
C130 C140 C150 120.0(12) . . . no
C139 C140 C150 108.2(12) . . . no
C150 C141 C151 121.7(13) . . . no
C131 C141 C151 108.7(10) . . . no
C131 C141 C150 115.5(11) . . . no
C132 C142 C143 121.1(12) . . . no
C132 C142 C151 107.3(10) . . . no
C143 C142 C151 119.8(12) . . . no
C133 C143 C142 118.3(12) . . . no
C142 C143 C152 119.7(12) . . . no
C133 C143 C152 108.9(11) . . . no
C134 C144 C145 117.9(11) . . . no
C134 C144 C152 110.0(11) . . . no
C145 C144 C152 120.2(11) . . . no
C135 C145 C144 120.3(11) . . . no
C135 C145 C153 109.1(11) . . . no
C144 C145 C153 117.9(10) . . . no
C136 C146 C153 108.3(11) . . . no
C147 C146 C153 120.0(11) . . . no
C136 C146 C147 118.8(11) . . . no
C137 C147 C154 109.1(11) . . . no
C137 C147 C146 119.7(12) . . . no
C146 C147 C154 119.6(12) . . . no
C138 C148 C149 120.7(12) . . . no
C138 C148 C154 106.4(11) . . . no
C149 C148 C154 122.1(12) . . . no
C139 C149 C155 108.9(12) . . . no
C139 C149 C148 120.8(12) . . . no
C148 C149 C155 116.4(12) . . . no
C141 C150 C155 115.3(12) . . . no
C140 C150 C141 122.5(12) . . . no
C140 C150 C155 110.1(11) . . . no
C141 C151 C142 108.4(11) . . . no
C141 C151 C156 119.3(12) . . . no
C142 C151 C156 120.1(12) . . . no
C143 C152 C144 107.5(11) . . . no
C143 C152 C157 122.5(12) . . . no
C144 C152 C157 119.8(12) . . . no
C145 C153 C146 107.2(11) . . . no
C145 C153 C158 122.2(12) . . . no
C146 C153 C158 119.7(12) . . . no
C147 C154 C159 120.1(12) . . . no
C147 C154 C148 108.6(11) . . . no
C148 C154 C159 120.4(12) . . . no
C150 C155 C160 121.7(13) . . . no
C149 C155 C150 104.3(12) . . . no
C149 C155 C160 123.4(13) . . . no
C157 C156 C160 112.7(12) . . . no
C151 C156 C160 118.8(13) . . . no
C151 C156 C157 117.6(12) . . . no
C152 C157 C156 120.3(13) . . . no
C156 C157 C158 104.6(11) . . . no
C152 C157 C158 122.0(12) . . . no
C153 C158 C159 119.7(12) . . . no
C153 C158 C157 117.9(12) . . . no
C157 C158 C159 109.2(12) . . . no
C154 C159 C158 120.9(12) . . . no
C154 C159 C160 117.8(13) . . . no
C158 C159 C160 108.8(12) . . . no
C155 C160 C159 119.9(13) . . . no
C156 C160 C159 104.7(12) . . . no
C155 C160 C156 123.1(14) . . . no
C16 C161 C166 122.0(12) . . . no
C162 C161 C166 116.1(13) . . . no
C16 C161 C162 121.9(12) . . . no
C161 C162 C163 121.7(13) . . . no
C162 C163 C164 120.8(14) . . . no
C163 C164 C165 119.5(13) . . . no
C164 C165 C166 116.9(12) . . . no
C161 C166 C165 125.0(13) . . . no
C168 C167 C172 117.2(12) . . . no
C17 C167 C168 123.1(11) . . . no
C17 C167 C172 119.7(11) . . . no
C167 C168 C169 122.9(12) . . . no
C168 C169 C170 120.5(14) . . . no
C169 C170 C171 119.6(13) . . . no
C170 C171 C172 118.3(12) . . . no
C167 C172 C171 121.5(12) . . . no
C18 C173 C174 123.1(11) . . . no
C18 C173 C178 121.9(11) . . . no
C174 C173 C178 115.0(12) . . . no
C173 C174 C175 121.2(12) . . . no
C174 C175 C176 124.6(13) . . . no
C175 C176 C177 118.2(13) . . . no
C176 C177 C178 118.8(13) . . . no
C173 C178 C177 122.3(12) . . . no
C19 C179 C180 125.9(13) . . . no
C19 C179 C184 123.8(12) . . . no
C180 C179 C184 109.7(14) . . . no
C179 C180 C181 126.3(16) . . . no
C180 C181 C182 123.6(16) . . . no
C181 C182 C183 114.1(16) . . . no
C182 C183 C184 121.1(16) . . . no
C179 C184 C183 124.5(14) . . . no
C110 C185 C186 123.6(12) . . . no
C110 C185 C190 121.2(11) . . . no
C186 C185 C190 114.9(12) . . . no
C185 C186 C187 122.1(14) . . . no
C186 C187 C188 123.0(14) . . . no
C187 C188 C189 117.5(14) . . . no
C188 C189 C190 119.0(13) . . . no
C185 C190 C189 123.0(12) . . . no
O21 C27 C28 105.2(18) . . . yes
C27 C28 C29 105.9(19) . . . no
C28 C29 C210 107.7(19) . . . no
C161 C162 H162 119.00 . . . no
C163 C162 H162 119.00 . . . no
C162 C163 H163 120.00 . . . no
C164 C163 H163 120.00 . . . no
C165 C164 H164 120.00 . . . no
C163 C164 H164 120.00 . . . no
C164 C165 H165 122.00 . . . no
C166 C165 H165 122.00 . . . no
C161 C166 H166 118.00 . . . no
C165 C166 H166 117.00 . . . no
C169 C168 H168 119.00 . . . no
C167 C168 H168 119.00 . . . no
C170 C169 H169 120.00 . . . no
C168 C169 H169 120.00 . . . no
C171 C170 H170 120.00 . . . no
C169 C170 H170 120.00 . . . no
C170 C171 H171 121.00 . . . no
C172 C171 H171 121.00 . . . no
C167 C172 H172 119.00 . . . no
C171 C172 H172 119.00 . . . no
C173 C174 H174 119.00 . . . no
C175 C174 H174 120.00 . . . no
C176 C175 H175 118.00 . . . no
C174 C175 H175 118.00 . . . no
C175 C176 H176 121.00 . . . no
C177 C176 H176 121.00 . . . no
C176 C177 H177 121.00 . . . no
C178 C177 H177 121.00 . . . no
C173 C178 H178 119.00 . . . no
C177 C178 H178 119.00 . . . no
C179 C180 H180 117.00 . . . no
C181 C180 H180 117.00 . . . no
C182 C181 H181 118.00 . . . no
C180 C181 H181 118.00 . . . no
C181 C182 H182 123.00 . . . no
C183 C182 H182 123.00 . . . no
C182 C183 H183 120.00 . . . no
C184 C183 H183 119.00 . . . no
C183 C184 H184 118.00 . . . no
C179 C184 H184 118.00 . . . no
C185 C186 H186 119.00 . . . no
C187 C186 H186 119.00 . . . no
C186 C187 H187 119.00 . . . no
C188 C187 H187 118.00 . . . no
C189 C188 H188 121.00 . . . no
C187 C188 H188 121.00 . . . no
C188 C189 H189 120.00 . . . no
C190 C189 H189 121.00 . . . no
C189 C190 H190 118.00 . . . no
C185 C190 H190 119.00 . . . no
N21 C21 H21" 109.00 . . . no
H21 C21 H21' 110.00 . . . no
H21 C21 H21" 109.00 . . . no
H21' C21 H21" 109.00 . . . no
N21 C21 H21 110.00 . . . no
N21 C21 H21' 109.00 . . . no
N21 C22 H22 109.00 . . . no
H22 C22 H22" 110.00 . . . no
H22' C22 H22" 110.00 . . . no
N21 C22 H22' 109.00 . . . no
N21 C22 H22" 109.00 . . . no
H22 C22 H22' 109.00 . . . no
N22 C23 H23 109.00 . . . no
N22 C23 H23' 109.00 . . . no
N22 C23 H23" 109.00 . . . no
H23' C23 H23" 110.00 . . . no
H23 C23 H23' 109.00 . . . no
H23 C23 H23" 109.00 . . . no
N22 C24 H24 109.00 . . . no
H24 C24 H24' 109.00 . . . no
N22 C24 H24' 109.00 . . . no
N22 C24 H24" 109.00 . . . no
H24' C24 H24" 110.00 . . . no
H24 C24 H24" 109.00 . . . no
H25 C25 H25' 109.00 . . . no
N23 C25 H25" 110.00 . . . no
N23 C25 H25 110.00 . . . no
H25 C25 H25" 109.00 . . . no
H25' C25 H25" 109.00 . . . no
N23 C25 H25' 109.00 . . . no
N23 C26 H26 110.00 . . . no
H26 C26 H26' 110.00 . . . no
H26 C26 H26" 109.00 . . . no
H26' C26 H26" 109.00 . . . no
N23 C26 H26" 109.00 . . . no
N23 C26 H26' 109.00 . . . no
O21 C27 H27' 111.00 . . . no
O21 C27 H27 111.00 . . . no
H27 C27 H27' 109.00 . . . no
C28 C27 H27 111.00 . . . no
C28 C27 H27' 111.00 . . . no
C27 C28 H28' 110.00 . . . no
H28 C28 H28' 109.00 . . . no
C29 C28 H28 111.00 . . . no
C29 C28 H28' 111.00 . . . no
C27 C28 H28 111.00 . . . no
C210 C29 H29 110.00 . . . no
C210 C29 H29' 110.00 . . . no
H29 C29 H29' 108.00 . . . no
C28 C29 H29' 110.00 . . . no
C28 C29 H29 110.00 . . . no
O21 C210 C29 104.8(18) . . . yes
O22 C211 C212 105.8(16) . . . yes
C211 C212 C213 107(2) . . . no
C212 C213 C214 107.0(19) . . . no
O22 C214 C213 106(2) . . . yes
O21 C210 H210' 111.00 . . . no
O21 C210 H210 111.00 . . . no
C29 C210 H210' 111.00 . . . no
C29 C210 H210 111.00 . . . no
H210' C210 H210 109.00 . . . no
O22 C211 H211' 111.00 . . . no
O22 C211 H211 111.00 . . . no
C212 C211 H211' 110.00 . . . no
C212 C211 H211 110.00 . . . no
H211' C211 H211 109.00 . . . no
C211 C212 H212' 110.00 . . . no
C211 C212 H212 110.00 . . . no
C213 C212 H212' 110.00 . . . no
C213 C212 H212 110.00 . . . no
H212' C212 H212 109.00 . . . no
C212 C213 H213' 110.00 . . . no
C212 C213 H213 110.00 . . . no
C214 C213 H213' 110.00 . . . no
C214 C213 H213 110.00 . . . no
H213' C213 H213 109.00 . . . no
O22 C214 H214' 110.00 . . . no
O22 C214 H214 111.00 . . . no
C213 C214 H214' 111.00 . . . no
C213 C214 H214 111.00 . . . no
H214' C214 H214 109.00 . . . no

loop_
_geom_bond_atom_site_label_1
_geom_bond_atom_site_label_2
_geom_bond_distance
_geom_bond_site_symmetry_1
_geom_bond_site_symmetry_2
_geom_bond_publ_flag
Zr2 N21 2.061(13) . . yes
Zr2 O21 2.21(2) . . yes
Zr2 O22 2.26(2) . . yes
Zr2 N22 1.90(2) . . yes
Zr2 N23 1.894(19) . . yes
O21 C210 1.42(3) . . yes
O21 C27 1.42(3) . . yes
O22 C214 1.42(3) . . yes
O22 C211 1.41(3) . . yes
N21 C22 1.459(19) . . yes
N21 C21 1.459(19) . . yes
N22 C23 1.46(3) . . yes
N22 C24 1.46(3) . . yes
N23 C26 1.46(3) . . yes
N23 C25 1.46(3) . . yes
C11 C15 1.417(15) . . no
C11 C12 1.406(15) . . no
C11 C16 1.523(15) . . no
C12 C17 1.470(16) . . no
C12 C13 1.435(16) . . no
C13 C18 1.516(16) . . no
C13 C14 1.416(16) . . no
C14 C15 1.432(15) . . no
C14 C19 1.525(16) . . no
C15 C110 1.523(15) . . no
C16 C161 1.474(19) . . no
C16 C111 1.543(16) . . no
C16 C120 1.516(16) . . no
C17 C113 1.531(16) . . no
C17 C112 1.511(15) . . no
C17 C167 1.547(17) . . no
C18 C115 1.532(16) . . no
C18 C173 1.550(17) . . no
C18 C114 1.535(15) . . no
C19 C179 1.475(17) . . no
C19 C116 1.518(16) . . no
C19 C117 1.528(15) . . no
C110 C118 1.546(16) . . no
C110 C119 1.515(15) . . no
C110 C185 1.527(17) . . no
C111 C121 1.424(15) . . no
C111 C112 1.360(15) . . no
C112 C122 1.444(16) . . no
C113 C123 1.438(15) . . no
C113 C114 1.400(16) . . no
C114 C124 1.428(17) . . no
C115 C125 1.425(17) . . no
C115 C116 1.367(17) . . no
C116 C126 1.418(16) . . no
C117 C118 1.405(16) . . no
C117 C127 1.412(17) . . no
C118 C128 1.420(17) . . no
C119 C120 1.383(16) . . no
C119 C129 1.418(18) . . no
C120 C130 1.449(16) . . no
C121 C130 1.458(18) . . no
C121 C131 1.419(17) . . no
C122 C123 1.412(15) . . no
C122 C132 1.377(15) . . no
C123 C133 1.392(17) . . no
C124 C134 1.383(15) . . no
C124 C125 1.465(17) . . no
C125 C135 1.424(18) . . no
C126 C136 1.385(18) . . no
C126 C127 1.472(18) . . no
C127 C137 1.387(18) . . no
C128 C138 1.442(18) . . no
C128 C129 1.404(18) . . no
C129 C139 1.422(17) . . no
C130 C140 1.387(17) . . no
C131 C141 1.470(17) . . no
C131 C132 1.495(16) . . no
C132 C142 1.451(18) . . no
C133 C134 1.474(16) . . no
C133 C143 1.423(17) . . no
C134 C144 1.448(17) . . no
C135 C136 1.454(18) . . no
C135 C145 1.433(17) . . no
C136 C146 1.477(18) . . no
C137 C147 1.457(18) . . no
C137 C138 1.434(18) . . no
C138 C148 1.468(18) . . no
C139 C140 1.423(19) . . no
C139 C149 1.47(2) . . no
C140 C150 1.439(19) . . no
C141 C150 1.439(18) . . no
C141 C151 1.458(19) . . no
C142 C151 1.487(18) . . no
C142 C143 1.326(18) . . no
C143 C152 1.439(18) . . no
C144 C152 1.416(18) . . no
C144 C145 1.421(18) . . no
C145 C153 1.422(17) . . no
C146 C153 1.483(18) . . no
C146 C147 1.402(18) . . no
C147 C154 1.426(18) . . no
C148 C154 1.453(18) . . no
C148 C149 1.35(2) . . no
C149 C155 1.477(19) . . no
C150 C155 1.48(2) . . no
C151 C156 1.42(2) . . no
C152 C157 1.364(19) . . no
C153 C158 1.381(18) . . no
C154 C159 1.42(2) . . no
C155 C160 1.36(2) . . no
C156 C157 1.430(19) . . no
C156 C160 1.42(2) . . no
C157 C158 1.429(19) . . no
C158 C159 1.434(19) . . no
C159 C160 1.44(2) . . no
C161 C162 1.395(18) . . no
C161 C166 1.342(19) . . no
C162 C163 1.376(19) . . no
C163 C164 1.36(2) . . no
C164 C165 1.41(2) . . no
C165 C166 1.397(18) . . no
C167 C168 1.388(18) . . no
C167 C172 1.345(18) . . no
C168 C169 1.360(19) . . no
C169 C170 1.326(19) . . no
C170 C171 1.42(2) . . no
C171 C172 1.410(19) . . no
C173 C178 1.405(18) . . no
C173 C174 1.383(18) . . no
C174 C175 1.357(18) . . no
C175 C176 1.33(2) . . no
C176 C177 1.37(2) . . no
C177 C178 1.415(18) . . no
C179 C180 1.28(2) . . no
C179 C184 1.34(2) . . no
C180 C181 1.38(2) . . no
C181 C182 1.25(2) . . no
C182 C183 1.32(2) . . no
C183 C184 1.39(2) . . no
C185 C186 1.328(19) . . no
C185 C190 1.387(19) . . no
C186 C187 1.40(2) . . no
C187 C188 1.31(2) . . no
C188 C189 1.37(2) . . no
C189 C190 1.40(2) . . no
C27 C28 1.51(4) . . no
C28 C29 1.50(4) . . no
C29 C210 1.50(4) . . no
C162 H162 0.9500 . . no
C163 H163 0.9500 . . no
C164 H164 0.9500 . . no
C165 H165 0.9500 . . no
C166 H166 0.9500 . . no
C168 H168 0.9500 . . no
C169 H169 0.9500 . . no
C170 H170 0.9500 . . no
C171 H171 0.9500 . . no
C172 H172 0.9500 . . no
C174 H174 0.9500 . . no
C175 H175 0.9500 . . no
C176 H176 0.9500 . . no
C177 H177 0.9500 . . no
C178 H178 0.9500 . . no
C180 H180 0.9500 . . no
C181 H181 0.9500 . . no
C182 H182 0.9500 . . no
C183 H183 0.9500 . . no
C184 H184 0.9500 . . no
C186 H186 0.9500 . . no
C187 H187 0.9500 . . no
C188 H188 0.9500 . . no
C189 H189 0.9500 . . no
C190 H190 0.9500 . . no
C21 H21 0.9800 . . no
C21 H21' 0.9800 . . no
C21 H21" 0.9800 . . no
C22 H22' 0.9800 . . no
C22 H22" 0.9800 . . no
C22 H22 0.9800 . . no
C23 H23 0.9800 . . no
C23 H23' 0.9800 . . no
C23 H23" 0.9800 . . no
C24 H24 0.9800 . . no
C24 H24" 0.9800 . . no
C24 H24' 0.9800 . . no
C25 H25' 0.9800 . . no
C25 H25" 0.9800 . . no
C25 H25 0.9800 . . no
C26 H26 0.9800 . . no
C26 H26' 0.9800 . . no
C26 H26" 0.9800 . . no
C27 H27' 0.9900 . . no
C27 H27 0.9900 . . no
C28 H28 0.9900 . . no
C28 H28' 0.9900 . . no
C29 H29 0.9900 . . no
C29 H29' 0.9900 . . no
C211 C212 1.51(4) . . no
C212 C213 1.50(4) . . no
C213 C214 1.51(4) . . no
C210 H210' 0.9900 . . no
C210 H210 0.9900 . . no
C211 H211' 0.9900 . . no
C211 H211 0.9900 . . no
C212 H212' 0.9900 . . no
C212 H212 0.9900 . . no
C213 H213' 0.9900 . . no
C213 H213 0.9900 . . no
C214 H214' 0.9900 . . no
C214 H214 0.9900 . . no

loop_
_geom_contact_atom_site_label_1
_geom_contact_atom_site_label_2
_geom_contact_distance
_geom_contact_site_symmetry_1
_geom_contact_site_symmetry_2
_geom_contact_publ_flag
O21 N23 2.85(2) . . no
O21 C24 3.34(3) . . no
O21 C25 3.15(3) . . no
O21 N22 2.95(3) . . no
O21 N21 3.14(2) . . no
O22 N21 3.08(2) . . no
O22 N22 2.82(3) . . no
O22 C23 3.36(3) . . no
O22 N23 2.98(3) . . no
O21 H25' 2.8500 . . no
N21 O21 3.14(2) . . no
N21 O22 3.08(2) . . no
N22 C27 2.84(3) . . no
N22 C214 2.99(4) . . no
N22 O22 2.82(3) . . no
N22 O21 2.95(3) . . no
N23 C214 3.13(3) . . no
N23 C210 3.42(3) . . no
N23 O21 2.85(2) . . no
N23 O22 2.98(3) . . no
N22 H214' 2.4900 . . no
N22 H27 2.1400 . . no
N23 H214 2.5000 . . no
C21 C210 3.52(3) . . no
C22 C136 3.570(19) . 3_565 no
C22 C135 3.56(2) . 3_565 no
C23 C27 3.58(3) . . no
C24 C214 3.58(4) . . no
C24 C27 3.15(3) . . no
C27 C180 3.57(3) . 3_565 no
C27 C24 3.15(3) . . no
C27 C181 3.43(3) . 3_565 no
C27 C23 3.58(3) . . no
C28 C180 3.53(3) . 3_565 no
C29 C148 3.53(3) . 2_555 no
C29 C124 3.56(2) . . no
C29 C134 3.45(3) . . no
C111 C188 3.522(18) . 2_655 no
C11 H212' 2.9500 . 3_665 no
C11 H190 3.0200 . . no
C11 H166 3.0300 . . no
C12 H172 2.6500 . . no
C13 H178 2.5900 . . no
C13 H172 3.0100 . . no
C15 H190 2.6400 . . no
C17 H166 3.0700 . . no
C119 C162 3.562(18) . . no
C21 H210' 2.7700 . . no
C22 H23' 2.8400 . . no
C122 C168 3.490(17) . . no
C23 H27 2.6400 . . no
C23 H22' 3.0100 . . no
C23 H214' 3.0300 . . no
C124 C29 3.56(2) . . no
C24 H27 2.7000 . . no
C24 H214' 2.8700 . . no
C124 C174 3.550(17) . . no
C24 H27' 3.0300 . . no
C125 C174 3.538(17) . . no
C25 H188 3.0700 . 1_565 no
C25 H24 3.0800 . . no
C26 H21' 2.9200 . . no
C27 H24' 2.8800 . . no
C128 C186 3.497(18) . . no
C28 H180 3.0300 . 3_565 no
C128 C144 3.599(17) . 2_545 no
C134 C29 3.45(3) . . no
C135 C22 3.56(2) . 3_565 no
C136 C22 3.570(19) . 3_565 no
C137 C152 3.573(18) . 2_545 no
C137 C143 3.544(17) . 2_545 no
C138 C144 3.518(17) . 2_545 no
C139 C177 3.558(18) . 4_555 no
C143 C137 3.544(17) . 2_555 no
C144 C138 3.518(17) . 2_555 no
C144 C128 3.599(17) . 2_555 no
C146 C165 3.585(18) . 1_455 no
C148 C29 3.53(3) . 2_545 no
C152 C137 3.573(18) . 2_555 no
C153 C187 3.481(19) . 2_555 no
C153 C186 3.507(19) . 2_555 no
C155 C181 3.400(19) . 4_555 no
C157 C184 3.60(2) . 2_555 no
C162 C119 3.562(18) . . no
C162 C190 3.453(19) . . no
C165 C146 3.585(18) . 1_655 no
C166 C188 3.57(2) . 2_655 no
C168 C122 3.490(17) . . no
C171 C211 3.46(2) . 3_665 no
C172 C211 3.33(2) . 3_665 no
C174 C124 3.550(17) . . no
C174 C125 3.538(17) . . no
C177 C139 3.558(18) . 4_554 no
C178 C180 3.50(2) . . no
C180 C28 3.53(3) . 3_565 no
C180 C27 3.57(3) . 3_565 no
C180 C178 3.50(2) . . no
C181 C27 3.43(3) . 3_565 no
C181 C155 3.400(19) . 4_554 no
C184 C157 3.60(2) . 2_545 no
C186 C153 3.507(19) . 2_545 no
C186 C128 3.497(18) . . no
C187 C153 3.481(19) . 2_545 no
C188 C166 3.57(2) . 2_645 no
C188 C111 3.522(18) . 2_645 no
C190 C162 3.453(19) . . no
C210 C21 3.52(3) . . no
C111 H188 2.9500 . 2_655 no
C211 C172 3.33(2) . 3_665 no
C211 C171 3.46(2) . 3_665 no
C111 H166 2.8000 . . no
C112 H168 2.5900 . . no
C112 H166 3.0200 . . no
C114 H174 2.9200 . . no
C214 C24 3.58(4) . . no
C115 H180 3.0800 . . no
C115 H174 3.0300 . . no
C116 H180 2.8100 . . no
C117 H184 2.5400 . . no
C118 H184 3.0000 . . no
C118 H186 2.6400 . . no
C119 H162 2.9600 . . no
C120 H162 2.4900 . . no
C122 H163 2.8800 . 2_655 no
C122 H168 2.9100 . . no
C123 H163 2.7600 . 2_655 no
C124 H29 2.8700 . . no
C124 H174 2.9800 . . no
C125 H175 2.8700 . 3_565 no
C125 H174 3.0300 . . no
C126 H23' 2.9800 . 3_565 no
C128 H186 2.9100 . . no
C130 H26 2.8400 . 2_645 no
C134 H29' 2.9300 . . no
C139 H177 2.9600 . 4_555 no
C142 H23" 2.9900 . 4_565 no
C145 H186 3.0100 . 2_555 no
C146 H165 2.9900 . 1_455 no
C147 H164 2.9800 . 1_455 no
C148 H29' 2.7300 . 2_545 no
C149 H28 3.1000 . 2_545 no
C149 H181 3.0100 . 4_555 no
C151 H23" 3.0100 . 4_565 no
C153 H186 2.9400 . 2_555 no
C153 H187 2.8500 . 2_555 no
C155 H181 2.5500 . 4_555 no
C157 H184 2.8700 . 2_555 no
C162 H25 3.0300 . 2_645 no
C162 H190 2.9700 . . no
C165 H211 3.0400 . 3_665 no
C165 H187 2.9800 . 2_655 no
C166 H211 3.0500 . 3_665 no
C166 H188 3.0400 . 2_655 no
C167 H166 2.7900 . . no
C168 H166 3.0500 . . no
C169 H26" 3.0900 . . no
C171 H171 3.0200 . 3_665 no
C171 H211' 2.7800 . 3_665 no
C172 H211' 2.7700 . 3_665 no
C173 H180 2.8900 . . no
C174 H21 3.1000 . . no
C177 H170 3.1000 . 3_665 no
C178 H180 2.6900 . . no
C178 H172 2.8800 . . no
C180 H28 3.0900 . 3_565 no
C181 H27' 2.8400 . 3_565 no
C181 H28 3.0600 . 3_565 no
C189 H213 2.9200 . 3_665 no
C190 H213 3.0500 . 3_665 no
C190 H212' 3.0600 . 3_665 no
C210 H21 3.0900 . . no
C211 H172 3.0400 . 3_665 no
C212 H190 2.9400 . 3_665 no
H210' H21 2.3900 . . no
H210' C21 2.7700 . . no
H211' C171 2.7800 . 3_665 no
H211' H171 2.4500 . 3_665 no
H211' H172 2.4100 . 3_665 no
H211' C172 2.7700 . 3_665 no
H212' H190 2.1700 . 3_665 no
H212' C190 3.0600 . 3_665 no
H212' C11 2.9500 . 3_665 no
H214' C24 2.8700 . . no
H214' H24" 2.5400 . . no
H214' C23 3.0300 . . no
H214' N22 2.4900 . . no
H21 C174 3.1000 . . no
H21 H29 2.5300 . . no
H21 C210 3.0900 . . no
H21 H210' 2.3900 . . no
H21' H26" 2.4600 . . no
H21' C26 2.9200 . . no
H21" H171 2.5600 . 3_665 no
H21" H22 2.1700 . . no
H22 H21" 2.1700 . . no
H22' H23' 2.1200 . . no
H22' C23 3.0100 . . no
H23 H27 2.5400 . . no
H23 H24' 2.2400 . . no
H23' H22' 2.1200 . . no
H23' C126 2.9800 . 3_565 no
H23' C22 2.8400 . . no
H23" C151 3.0100 . 4_564 no
H23" H24" 2.4900 . . no
H23" C142 2.9900 . 4_564 no
H24 H25' 2.2400 . . no
H24 C25 3.0800 . . no
H24' H23 2.2400 . . no
H24' C27 2.8800 . . no
H24' H27 2.4700 . . no
H24' H27' 2.5600 . . no
H24" H214' 2.5400 . . no
H24" H23" 2.4900 . . no
H25 H26 2.5400 . . no
H25 C162 3.0300 . 2_655 no
H25' H24 2.2400 . . no
H25' O21 2.8500 . . no
H25" H26 2.2200 . . no
H26 C130 2.8400 . 2_655 no
H26 H25 2.5400 . . no
H26 H25" 2.2200 . . no
H26" H21' 2.4600 . . no
H26" C169 3.0900 . . no
H27 C23 2.6400 . . no
H27 N22 2.1400 . . no
H27 H24' 2.4700 . . no
H27 C24 2.7000 . . no
H27 H23 2.5400 . . no
H27' C181 2.8400 . 3_565 no
H27' H181 2.5900 . 3_565 no
H27' C24 3.0300 . . no
H27' H24' 2.5600 . . no
H28 C149 3.1000 . 2_555 no
H28 H180 2.5600 . 3_565 no
H28 C180 3.0900 . 3_565 no
H28 C181 3.0600 . 3_565 no
H28 H181 2.5300 . 3_565 no
H29 H21 2.5300 . . no
H29 C124 2.8700 . . no
H29' C134 2.9300 . . no
H29' C148 2.7300 . 2_555 no
H162 C119 2.9600 . . no
H162 C120 2.4900 . . no
H163 C123 2.7600 . 2_645 no
H163 C122 2.8800 . 2_645 no
H164 C147 2.9800 . 1_655 no
H165 C146 2.9900 . 1_655 no
H166 C168 3.0500 . . no
H166 C17 3.0700 . . no
H166 C11 3.0300 . . no
H166 C167 2.7900 . . no
H166 C111 2.8000 . . no
H166 C112 3.0200 . . no
H168 C112 2.5900 . . no
H168 C122 2.9100 . . no
H170 C177 3.1000 . 3_665 no
H171 C171 3.0200 . 3_665 no
H171 H171 2.5700 . 3_665 no
H171 H211' 2.4500 . 3_665 no
H171 H21" 2.5600 . 3_665 no
H172 C12 2.6500 . . no
H172 C178 2.8800 . . no
H172 H178 2.5800 . . no
H172 C13 3.0100 . . no
H172 H211' 2.4100 . 3_665 no
H172 C211 3.0400 . 3_665 no
H174 C125 3.0300 . . no
H174 C124 2.9800 . . no
H174 C114 2.9200 . . no
H174 C115 3.0300 . . no
H175 C125 2.8700 . 3_565 no
H177 C139 2.9600 . 4_554 no
H178 C13 2.5900 . . no
H178 H212 2.3200 . 3_665 no
H178 H172 2.5800 . . no
H180 C116 2.8100 . . no
H180 C115 3.0800 . . no
H180 C178 2.6900 . . no
H180 C28 3.0300 . 3_565 no
H180 C173 2.8900 . . no
H180 H28 2.5600 . 3_565 no
H181 C149 3.0100 . 4_554 no
H181 C155 2.5500 . 4_554 no
H181 H27' 2.5900 . 3_565 no
H181 H28 2.5300 . 3_565 no
H184 C118 3.0000 . . no
H184 C157 2.8700 . 2_545 no
H184 C117 2.5400 . . no
H186 C145 3.0100 . 2_545 no
H186 C153 2.9400 . 2_545 no
H186 C118 2.6400 . . no
H186 C128 2.9100 . . no
H187 C165 2.9800 . 2_645 no
H187 C153 2.8500 . 2_545 no
H188 C25 3.0700 . 1_545 no
H188 C166 3.0400 . 2_645 no
H188 C111 2.9500 . 2_645 no
H189 H213 2.4300 . 3_665 no
H190 H212' 2.1700 . 3_665 no
H190 C212 2.9400 . 3_665 no
H190 C11 3.0200 . . no
H190 C15 2.6400 . . no
H190 C162 2.9700 . . no
H211 C165 3.0400 . 3_665 no
H211 C166 3.0500 . 3_665 no
H212 H178 2.3200 . 3_665 no
H213 C189 2.9200 . 3_665 no
H213 C190 3.0500 . 3_665 no
H213 H189 2.4300 . 3_665 no
H214 N23 2.5000 . . no

loop_
_geom_hbond_atom_site_label_D
_geom_hbond_atom_site_label_H
_geom_hbond_atom_site_label_A
_geom_hbond_distance_DH
_geom_hbond_distance_HA
_geom_hbond_distance_DA
_geom_hbond_angle_DHA
_geom_hbond_site_symmetry_A
_geom_hbond_publ_flag
C214 H214' N22 0.9900 2.4900 2.99(4) 111.00 . yes
C27 H27 N22 0.9900 2.1400 2.84(3) 126.00 . yes
C214 H214 N23 0.9900 2.5000 3.13(3) 121.00 . yes

loop_
_geom_torsion_atom_site_label_1
_geom_torsion_atom_site_label_2
_geom_torsion_atom_site_label_3
_geom_torsion_atom_site_label_4
_geom_torsion
_geom_torsion_site_symmetry_1
_geom_torsion_site_symmetry_2
_geom_torsion_site_symmetry_3
_geom_torsion_site_symmetry_4
_geom_torsion_publ_flag
N22 Zr2 N21 C21 -166.7(14) . . . . no
N22 Zr2 N21 C22 10.2(15) . . . . no
N23 Zr2 N21 C21 17.0(15) . . . . no
N23 Zr2 N21 C22 -166.1(12) . . . . no
O21 Zr2 N22 C23 -117(2) . . . . no
O21 Zr2 N22 C24 59(2) . . . . no
O22 Zr2 N22 C23 67(2) . . . . no
O22 Zr2 N22 C24 -117(2) . . . . no
N21 Zr2 N22 C23 -21(3) . . . . no
N21 Zr2 N22 C24 154.8(17) . . . . no
N23 Zr2 N22 C23 155(2) . . . . no
N23 Zr2 N22 C24 -29(2) . . . . no
O21 Zr2 N23 C25 -48.8(17) . . . . no
O21 Zr2 N23 C26 118.7(16) . . . . no
O22 Zr2 N23 C25 126.0(17) . . . . no
N21 Zr2 O21 C27 -83.3(13) . . . . no
N21 Zr2 O21 C210 47.4(18) . . . . no
N22 Zr2 O21 C27 35.0(14) . . . . no
N22 Zr2 O21 C210 165.7(18) . . . . no
N23 Zr2 O21 C27 159.3(14) . . . . no
N23 Zr2 O21 C210 -70.0(18) . . . . no
N21 Zr2 O22 C211 -22(3) . . . . no
N21 Zr2 O22 C214 -178.4(16) . . . . no
N22 Zr2 O22 C211 -140(3) . . . . no
N22 Zr2 O22 C214 63.5(16) . . . . no
N23 Zr2 O22 C211 96(3) . . . . no
N23 Zr2 O22 C214 -60.9(16) . . . . no
O21 Zr2 N21 C21 -72.5(14) . . . . no
O21 Zr2 N21 C22 104.4(13) . . . . no
O22 Zr2 N21 C21 108.7(14) . . . . no
O22 Zr2 N21 C22 -74.4(13) . . . . no
O22 Zr2 N23 C26 -66.5(17) . . . . no
N21 Zr2 N23 C25 -142.4(15) . . . . no
N21 Zr2 N23 C26 25.0(18) . . . . no
N22 Zr2 N23 C25 42(2) . . . . no
N22 Zr2 N23 C26 -151.0(16) . . . . no
Zr2 O21 C27 C28 118.6(16) . . . . no
C210 O21 C27 C28 -16(3) . . . . no
C27 O21 C210 C29 12(3) . . . . no
Zr2 O21 C210 C29 -114.4(18) . . . . no
C211 O22 C214 C213 8(3) . . . . no
C214 O22 C211 C212 -8(3) . . . . no
Zr2 O22 C211 C212 -163(2) . . . . no
Zr2 O22 C214 C213 172.0(18) . . . . no
C15 C11 C16 C111 -131.4(11) . . . . no
C16 C11 C15 C14 159.3(10) . . . . no
C12 C11 C16 C111 24.5(15) . . . . no
C16 C11 C15 C110 0.4(17) . . . . no
C16 C11 C12 C13 -160.0(11) . . . . no
C16 C11 C12 C17 -1.7(18) . . . . no
C12 C11 C15 C14 0.4(12) . . . . no
C12 C11 C15 C110 -158.5(10) . . . . no
C15 C11 C16 C161 102.1(13) . . . . no
C12 C11 C16 C161 -102.0(13) . . . . no
C15 C11 C12 C13 -1.4(12) . . . . no
C12 C11 C16 C120 132.1(11) . . . . no
C15 C11 C12 C17 156.8(11) . . . . no
C15 C11 C16 C120 -23.8(14) . . . . no
C13 C12 C17 C112 130.8(11) . . . . no
C11 C12 C13 C14 1.9(13) . . . . no
C13 C12 C17 C113 23.4(14) . . . . no
C11 C12 C17 C167 103.5(13) . . . . no
C17 C12 C13 C18 -0.4(17) . . . . no
C11 C12 C17 C113 -130.8(11) . . . . no
C13 C12 C17 C167 -102.3(13) . . . . no
C11 C12 C13 C18 157.7(10) . . . . no
C11 C12 C17 C112 -23.3(15) . . . . no
C17 C12 C13 C14 -156.2(10) . . . . no
C12 C13 C18 C114 -22.3(14) . . . . no
C12 C13 C18 C173 104.8(12) . . . . no
C14 C13 C18 C173 -102.0(12) . . . . no
C12 C13 C18 C115 -131.1(11) . . . . no
C18 C13 C14 C19 2.8(16) . . . . no
C12 C13 C14 C15 -1.7(12) . . . . no
C18 C13 C14 C15 -158.2(10) . . . . no
C12 C13 C14 C19 159.3(10) . . . . no
C14 C13 C18 C114 130.8(10) . . . . no
C14 C13 C18 C115 22.1(13) . . . . no
C13 C14 C19 C116 -25.6(14) . . . . no
C19 C14 C15 C11 -160.7(10) . . . . no
C15 C14 C19 C179 -101.7(13) . . . . no
C19 C14 C15 C110 -1.6(17) . . . . no
C13 C14 C15 C110 159.9(10) . . . . no
C13 C14 C19 C117 -131.6(11) . . . . no
C15 C14 C19 C116 132.2(11) . . . . no
C13 C14 C15 C11 0.8(12) . . . . no
C15 C14 C19 C117 26.2(14) . . . . no
C13 C14 C19 C179 100.6(13) . . . . no
C11 C15 C110 C118 131.9(11) . . . . no
C14 C15 C110 C119 -131.9(11) . . . . no
C11 C15 C110 C119 23.9(15) . . . . no
C11 C15 C110 C185 -104.2(13) . . . . no
C14 C15 C110 C118 -23.9(14) . . . . no
C14 C15 C110 C185 100.0(13) . . . . no
C161 C16 C111 C112 101.2(14) . . . . no
C11 C16 C111 C121 126.4(10) . . . . no
C120 C16 C161 C162 14.7(17) . . . . no
C120 C16 C161 C166 -167.8(12) . . . . no
C120 C16 C111 C112 -134.3(12) . . . . no
C11 C16 C161 C162 -107.0(13) . . . . no
C11 C16 C161 C166 70.5(15) . . . . no
C161 C16 C120 C130 111.0(11) . . . . no
C111 C16 C161 C162 132.6(12) . . . . no
C111 C16 C161 C166 -49.8(16) . . . . no
C11 C16 C120 C119 24.4(16) . . . . no
C11 C16 C111 C112 -23.2(15) . . . . no
C161 C16 C111 C121 -109.2(11) . . . . no
C11 C16 C120 C130 -124.2(10) . . . . no
C111 C16 C120 C130 -14.6(12) . . . . no
C120 C16 C111 C121 15.4(12) . . . . no
C111 C16 C120 C119 134.0(12) . . . . no
C161 C16 C120 C119 -100.4(14) . . . . no
C12 C17 C113 C123 128.5(10) . . . . no
C113 C17 C112 C111 136.5(12) . . . . no
C112 C17 C113 C123 16.6(12) . . . . no
C167 C17 C113 C114 105.4(12) . . . . no
C112 C17 C113 C114 -135.7(11) . . . . no
C112 C17 C167 C172 157.5(11) . . . . no
C112 C17 C167 C168 -24.2(16) . . . . no
C12 C17 C167 C172 33.0(16) . . . . no
C12 C17 C113 C114 -23.7(14) . . . . no
C167 C17 C112 C111 -105.1(13) . . . . no
C12 C17 C167 C168 -148.7(12) . . . . no
C167 C17 C113 C123 -102.3(11) . . . . no
C113 C17 C167 C168 87.8(14) . . . . no
C12 C17 C112 C111 24.8(15) . . . . no
C167 C17 C112 C122 102.5(11) . . . . no
C113 C17 C167 C172 -90.5(14) . . . . no
C113 C17 C112 C122 -15.9(11) . . . . no
C12 C17 C112 C122 -127.7(10) . . . . no
C173 C18 C114 C124 102.8(11) . . . . no
C13 C18 C114 C124 -128.3(10) . . . . no
C115 C18 C173 C178 -117.4(13) . . . . no
C13 C18 C115 C125 126.9(9) . . . . no
C115 C18 C114 C124 -15.4(11) . . . . no
C173 C18 C114 C113 -107.1(12) . . . . no
C173 C18 C115 C116 103.8(12) . . . . no
C114 C18 C115 C125 15.1(11) . . . . no
C13 C18 C173 C174 -174.7(11) . . . . no
C115 C18 C114 C113 134.7(11) . . . . no
C115 C18 C173 C174 62.3(15) . . . . no
C173 C18 C115 C125 -105.4(10) . . . . no
C114 C18 C173 C174 -51.0(16) . . . . no
C114 C18 C173 C178 129.3(12) . . . . no
C13 C18 C114 C113 21.9(14) . . . . no
C13 C18 C173 C178 5.6(17) . . . . no
C114 C18 C115 C116 -135.8(11) . . . . no
C13 C18 C115 C116 -23.9(14) . . . . no
C179 C19 C117 C127 -106.0(12) . . . . no
C14 C19 C116 C115 24.2(14) . . . . no
C14 C19 C179 C180 -70(2) . . . . no
C116 C19 C179 C180 52(2) . . . . no
C117 C19 C179 C180 166.5(16) . . . . no
C14 C19 C179 C184 100.8(17) . . . . no
C117 C19 C116 C115 134.4(11) . . . . no
C117 C19 C179 C184 -23(2) . . . . no
C14 C19 C117 C127 125.5(10) . . . . no
C116 C19 C117 C127 16.3(12) . . . . no
C116 C19 C117 C118 -134.5(11) . . . . no
C179 C19 C116 C115 -103.0(13) . . . . no
C14 C19 C117 C118 -25.3(14) . . . . no
C179 C19 C117 C118 103.2(13) . . . . no
C179 C19 C116 C126 107.2(12) . . . . no
C116 C19 C179 C184 -137.7(16) . . . . no
C14 C19 C116 C126 -125.7(10) . . . . no
C117 C19 C116 C126 -15.4(12) . . . . no
C118 C110 C119 C120 -135.2(12) . . . . no
C15 C110 C185 C190 31.5(16) . . . . no
C15 C110 C185 C186 -154.7(13) . . . . no
C185 C110 C119 C120 104.5(13) . . . . no
C119 C110 C185 C190 -93.1(14) . . . . no
C118 C110 C119 C129 15.6(11) . . . . no
C118 C110 C185 C186 -33.7(17) . . . . no
C15 C110 C119 C120 -24.0(15) . . . . no
C185 C110 C119 C129 -104.6(11) . . . . no
C185 C110 C118 C117 -101.0(13) . . . . no
C185 C110 C118 C128 106.0(11) . . . . no
C15 C110 C118 C128 -128.1(9) . . . . no
C118 C110 C185 C190 152.5(11) . . . . no
C15 C110 C118 C117 24.9(14) . . . . no
C119 C110 C185 C186 80.7(16) . . . . no
C15 C110 C119 C129 126.9(10) . . . . no
C119 C110 C118 C117 137.0(11) . . . . no
C119 C110 C118 C128 -16.0(11) . . . . no
C16 C111 C121 C131 -156.7(11) . . . . no
C112 C111 C121 C131 -5.0(17) . . . . no
C16 C111 C112 C17 -1.1(19) . . . . no
C16 C111 C121 C130 -11.1(13) . . . . no
C121 C111 C112 C17 -147.7(11) . . . . no
C112 C111 C121 C130 140.5(11) . . . . no
C16 C111 C112 C122 148.2(11) . . . . no
C121 C111 C112 C122 1.7(17) . . . . no
C17 C112 C122 C132 155.4(11) . . . . no
C111 C112 C122 C132 1.8(18) . . . . no
C17 C112 C122 C123 10.4(13) . . . . no
C111 C112 C122 C123 -143.2(11) . . . . no
C114 C113 C123 C133 -0.8(16) . . . . no
C114 C113 C123 C122 142.4(11) . . . . no
C17 C113 C114 C18 1.0(17) . . . . no
C17 C113 C123 C122 -11.4(13) . . . . no
C17 C113 C114 C124 148.8(11) . . . . no
C123 C113 C114 C18 -148.7(11) . . . . no
C123 C113 C114 C124 -0.9(16) . . . . no
C17 C113 C123 C133 -154.6(10) . . . . no
C18 C114 C124 C134 155.5(10) . . . . no
C113 C114 C124 C134 3.6(17) . . . . no
C113 C114 C124 C125 -141.9(10) . . . . no
C18 C114 C124 C125 10.1(12) . . . . no
C125 C115 C116 C19 -147.6(11) . . . . no
C18 C115 C125 C124 -10.1(12) . . . . no
C116 C115 C125 C135 -3.5(17) . . . . no
C18 C115 C116 C126 147.5(11) . . . . no
C18 C115 C125 C135 -155.5(11) . . . . no
C125 C115 C116 C126 0.2(16) . . . . no
C116 C115 C125 C124 141.9(11) . . . . no
C18 C115 C116 C19 -0.2(17) . . . . no
C19 C116 C126 C136 156.9(11) . . . . no
C115 C116 C126 C136 4.4(18) . . . . no
C115 C116 C126 C127 -142.7(11) . . . . no
C19 C116 C126 C127 9.8(13) . . . . no
C19 C117 C118 C128 149.3(11) . . . . no
C118 C117 C127 C126 141.4(11) . . . . no
C127 C117 C118 C110 -148.8(11) . . . . no
C19 C117 C127 C137 -156.2(11) . . . . no
C118 C117 C127 C137 -3.5(17) . . . . no
C19 C117 C127 C126 -11.4(13) . . . . no
C127 C117 C118 C128 0.5(17) . . . . no
C19 C117 C118 C110 0.0(17) . . . . no
C110 C118 C128 C138 156.6(10) . . . . no
C117 C118 C128 C138 2.8(17) . . . . no
C117 C118 C128 C129 -142.9(11) . . . . no
C110 C118 C128 C129 10.9(13) . . . . no
C110 C119 C129 C139 -155.4(11) . . . . no
C129 C119 C120 C130 0.0(17) . . . . no
C110 C119 C120 C16 0.0(19) . . . . no
C110 C119 C129 C128 -10.2(13) . . . . no
C129 C119 C120 C16 -147.0(12) . . . . no
C120 C119 C129 C128 140.9(11) . . . . no
C120 C119 C129 C139 -4.3(18) . . . . no
C110 C119 C120 C130 146.9(11) . . . . no
C16 C120 C130 C121 8.8(13) . . . . no
C16 C120 C130 C140 156.4(11) . . . . no
C119 C120 C130 C121 -143.4(10) . . . . no
C119 C120 C130 C140 4.3(17) . . . . no
C111 C121 C130 C120 1.7(13) . . . . no
C130 C121 C131 C141 -2.2(16) . . . . no
C131 C121 C130 C120 148.7(10) . . . . no
C111 C121 C131 C132 4.7(17) . . . . no
C131 C121 C130 C140 0.2(16) . . . . no
C130 C121 C131 C132 -138.3(11) . . . . no
C111 C121 C131 C141 140.9(12) . . . . no
C111 C121 C130 C140 -146.8(11) . . . . no
C112 C122 C132 C142 -140.4(12) . . . . no
C112 C122 C132 C131 -2.0(17) . . . . no
C123 C122 C132 C142 1.9(18) . . . . no
C123 C122 C132 C131 140.3(11) . . . . no
C132 C122 C123 C133 -1.8(17) . . . . no
C112 C122 C123 C133 144.7(11) . . . . no
C112 C122 C123 C113 0.7(13) . . . . no
C132 C122 C123 C113 -145.8(11) . . . . no
C122 C123 C133 C143 0.8(17) . . . . no
C113 C123 C133 C134 0.0(16) . . . . no
C113 C123 C133 C143 139.9(11) . . . . no
C122 C123 C133 C134 -139.0(11) . . . . no
C134 C124 C125 C115 -146.5(11) . . . . no
C125 C124 C134 C133 136.7(11) . . . . no
C114 C124 C134 C133 -4.3(16) . . . . no
C114 C124 C125 C135 147.3(11) . . . . no
C125 C124 C134 C144 2.7(17) . . . . no
C114 C124 C125 C115 0.1(12) . . . . no
C134 C124 C125 C135 0.8(16) . . . . no
C114 C124 C134 C144 -138.3(12) . . . . no
C115 C125 C135 C145 140.5(12) . . . . no
C124 C125 C135 C145 -2.7(17) . . . . no
C124 C125 C135 C136 -141.0(11) . . . . no
C115 C125 C135 C136 2.2(17) . . . . no
C127 C126 C136 C146 4.0(17) . . . . no
C136 C126 C127 C137 -2.0(17) . . . . no
C136 C126 C127 C117 -147.9(11) . . . . no
C116 C126 C127 C117 1.0(14) . . . . no
C116 C126 C136 C135 -5.6(19) . . . . no
C127 C126 C136 C135 138.4(12) . . . . no
C116 C126 C127 C137 146.9(11) . . . . no
C116 C126 C136 C146 -140.1(12) . . . . no
C126 C127 C137 C138 -137.6(12) . . . . no
C117 C127 C137 C147 138.9(12) . . . . no
C126 C127 C137 C147 -1.6(18) . . . . no
C117 C127 C137 C138 2.9(18) . . . . no
C138 C128 C129 C119 -144.7(11) . . . . no
C129 C128 C138 C148 1.1(17) . . . . no
C118 C128 C129 C139 145.3(11) . . . . no
C129 C128 C138 C137 137.9(13) . . . . no
C138 C128 C129 C139 1.2(18) . . . . no
C118 C128 C138 C137 -3.3(16) . . . . no
C118 C128 C138 C148 -140.0(12) . . . . no
C118 C128 C129 C119 -0.6(13) . . . . no
C119 C129 C139 C140 4.4(18) . . . . no
C128 C129 C139 C140 -137.9(12) . . . . no
C119 C129 C139 C149 140.6(12) . . . . no
C128 C129 C139 C149 -1.7(17) . . . . no
C121 C130 C140 C139 139.2(12) . . . . no
C120 C130 C140 C139 -4.1(18) . . . . no
C120 C130 C140 C150 -141.7(12) . . . . no
C121 C130 C140 C150 1.5(17) . . . . no
C132 C131 C141 C150 142.3(10) . . . . no
C121 C131 C132 C122 -1.2(17) . . . . no
C132 C131 C141 C151 1.4(13) . . . . no
C121 C131 C141 C151 -138.7(11) . . . . no
C121 C131 C132 C142 141.7(11) . . . . no
C141 C131 C132 C142 -0.9(13) . . . . no
C121 C131 C141 C150 2.2(16) . . . . no
C141 C131 C132 C122 -143.8(11) . . . . no
C131 C132 C142 C143 -142.8(11) . . . . no
C122 C132 C142 C143 -1.1(18) . . . . no
C131 C132 C142 C151 0.0(13) . . . . no
C122 C132 C142 C151 141.7(12) . . . . no
C134 C133 C143 C152 2.7(13) . . . . no
C134 C133 C143 C142 143.7(11) . . . . no
C123 C133 C134 C124 2.4(15) . . . . no
C123 C133 C143 C152 -141.0(12) . . . . no
C143 C133 C134 C124 -142.5(10) . . . . no
C123 C133 C143 C142 0.1(17) . . . . no
C123 C133 C134 C144 143.3(11) . . . . no
C143 C133 C134 C144 -1.6(12) . . . . no
C124 C134 C144 C152 138.8(12) . . . . no
C133 C134 C144 C145 -143.0(11) . . . . no
C124 C134 C144 C145 -4.2(18) . . . . no
C133 C134 C144 C152 0.0(14) . . . . no
C125 C135 C136 C146 143.0(11) . . . . no
C125 C135 C145 C153 -139.6(12) . . . . no
C125 C135 C136 C126 2.2(18) . . . . no
C136 C135 C145 C144 141.6(12) . . . . no
C125 C135 C145 C144 1.3(18) . . . . no
C136 C135 C145 C153 0.7(14) . . . . no
C145 C135 C136 C126 -140.6(12) . . . . no
C145 C135 C136 C146 0.2(13) . . . . no
C135 C136 C146 C153 -0.9(13) . . . . no
C126 C136 C146 C153 139.0(12) . . . . no
C135 C136 C146 C147 -142.4(12) . . . . no
C126 C136 C146 C147 -2.5(18) . . . . no
C147 C137 C138 C128 -141.0(11) . . . . no
C127 C137 C138 C148 140.6(12) . . . . no
C138 C137 C147 C146 143.7(12) . . . . no
C127 C137 C138 C128 0.6(17) . . . . no
C147 C137 C138 C148 -1.0(14) . . . . no
C127 C137 C147 C154 -139.8(12) . . . . no
C127 C137 C147 C146 3.1(18) . . . . no
C138 C137 C147 C154 0.8(14) . . . . no
C128 C138 C148 C154 141.8(11) . . . . no
C137 C138 C148 C149 -144.1(13) . . . . no
C137 C138 C148 C154 0.8(14) . . . . no
C128 C138 C148 C149 -3.1(18) . . . . no
C149 C139 C140 C150 0.9(12) . . . . no
C129 C139 C140 C130 -0.3(18) . . . . no
C140 C139 C149 C148 139.8(12) . . . . no
C129 C139 C149 C155 -138.8(11) . . . . no
C140 C139 C149 C155 1.2(13) . . . . no
C149 C139 C140 C130 -141.1(12) . . . . no
C129 C139 C149 C148 -0.2(19) . . . . no
C129 C139 C140 C150 141.7(11) . . . . no
C139 C140 C150 C155 -2.7(12) . . . . no
C139 C140 C150 C141 -143.3(11) . . . . no
C130 C140 C150 C155 139.1(11) . . . . no
C130 C140 C150 C141 -1.5(18) . . . . no
C131 C141 C151 C156 140.8(12) . . . . no
C150 C141 C151 C156 2.9(18) . . . . no
C131 C141 C151 C142 -1.5(14) . . . . no
C150 C141 C151 C142 -139.4(11) . . . . no
C151 C141 C150 C140 135.1(13) . . . . no
C131 C141 C150 C140 -0.3(17) . . . . no
C131 C141 C150 C155 -139.1(11) . . . . no
C151 C141 C150 C155 -3.7(15) . . . . no
C132 C142 C143 C133 0.0(17) . . . . no
C132 C142 C151 C141 0.9(14) . . . . no
C151 C142 C143 C152 -1.4(18) . . . . no
C143 C142 C151 C156 2.2(18) . . . . no
C143 C142 C151 C141 144.2(12) . . . . no
C132 C142 C151 C156 -141.0(12) . . . . no
C132 C142 C143 C152 136.8(13) . . . . no
C151 C142 C143 C133 -138.2(12) . . . . no
C133 C143 C152 C157 142.2(13) . . . . no
C142 C143 C152 C157 1.8(19) . . . . no
C133 C143 C152 C144 -2.7(14) . . . . no
C142 C143 C152 C144 -143.1(12) . . . . no
C134 C144 C152 C143 1.6(14) . . . . no
C152 C144 C145 C153 0.7(18) . . . . no
C145 C144 C152 C143 143.6(12) . . . . no
C134 C144 C152 C157 -144.4(12) . . . . no
C152 C144 C145 C135 -136.9(13) . . . . no
C134 C144 C145 C135 2.1(18) . . . . no
C134 C144 C145 C153 139.7(12) . . . . no
C145 C144 C152 C157 -2.4(19) . . . . no
C135 C145 C153 C158 142.7(13) . . . . no
C144 C145 C153 C158 0.7(19) . . . . no
C135 C145 C153 C146 -1.3(14) . . . . no
C144 C145 C153 C146 -143.2(11) . . . . no
C136 C146 C153 C158 -143.7(12) . . . . no
C136 C146 C153 C145 1.4(13) . . . . no
C153 C146 C147 C137 -138.0(12) . . . . no
C136 C146 C147 C154 137.9(12) . . . . no
C153 C146 C147 C154 1.0(18) . . . . no
C147 C146 C153 C158 -2.7(18) . . . . no
C147 C146 C153 C145 142.3(12) . . . . no
C136 C146 C147 C137 -1.1(18) . . . . no
C137 C147 C154 C148 -0.3(15) . . . . no
C146 C147 C154 C159 1.0(19) . . . . no
C137 C147 C154 C159 143.9(12) . . . . no
C146 C147 C154 C148 -143.3(12) . . . . no
C138 C148 C154 C159 -144.4(12) . . . . no
C154 C148 C149 C139 -136.8(13) . . . . no
C149 C148 C154 C159 0(2) . . . . no
C138 C148 C154 C147 -0.3(14) . . . . no
C154 C148 C149 C155 -1.0(19) . . . . no
C138 C148 C149 C139 2.6(19) . . . . no
C149 C148 C154 C147 144.0(13) . . . . no
C138 C148 C149 C155 138.4(12) . . . . no
C148 C149 C155 C160 1.5(19) . . . . no
C139 C149 C155 C150 -2.7(12) . . . . no
C148 C149 C155 C150 -143.4(12) . . . . no
C139 C149 C155 C160 142.2(13) . . . . no
C140 C150 C155 C149 3.3(12) . . . . no
C140 C150 C155 C160 -142.3(12) . . . . no
C141 C150 C155 C160 1.4(16) . . . . no
C141 C150 C155 C149 147.0(10) . . . . no
C141 C151 C156 C160 0.4(19) . . . . no
C141 C151 C156 C157 -141.2(13) . . . . no
C142 C151 C156 C157 -3.3(19) . . . . no
C142 C151 C156 C160 138.3(13) . . . . no
C144 C152 C157 C158 3(2) . . . . no
C143 C152 C157 C156 -3(2) . . . . no
C144 C152 C157 C156 137.9(13) . . . . no
C143 C152 C157 C158 -138.1(14) . . . . no
C145 C153 C158 C157 -0.4(19) . . . . no
C146 C153 C158 C159 2.3(19) . . . . no
C145 C153 C158 C159 -137.3(14) . . . . no
C146 C153 C158 C157 139.2(13) . . . . no
C147 C154 C159 C158 -1(2) . . . . no
C147 C154 C159 C160 -139.2(13) . . . . no
C148 C154 C159 C160 0.8(19) . . . . no
C148 C154 C159 C158 138.6(14) . . . . no
C149 C155 C160 C159 -1(2) . . . . no
C150 C155 C160 C159 138.2(13) . . . . no
C149 C155 C160 C156 -137.1(14) . . . . no
C150 C155 C160 C156 1.9(19) . . . . no
C157 C156 C160 C159 -1.3(16) . . . . no
C151 C156 C160 C159 -144.6(13) . . . . no
C157 C156 C160 C155 140.6(13) . . . . no
C151 C156 C160 C155 -3(2) . . . . no
C160 C156 C157 C158 1.6(16) . . . . no
C151 C156 C157 C152 4(2) . . . . no
C151 C156 C157 C158 145.4(13) . . . . no
C160 C156 C157 C152 -140.2(13) . . . . no
C152 C157 C158 C159 139.7(13) . . . . no
C152 C157 C158 C153 -1(2) . . . . no
C156 C157 C158 C159 -1.3(15) . . . . no
C156 C157 C158 C153 -142.4(13) . . . . no
C157 C158 C159 C154 -140.6(13) . . . . no
C153 C158 C159 C154 0(2) . . . . no
C157 C158 C159 C160 0.6(16) . . . . no
C153 C158 C159 C160 140.9(13) . . . . no
C154 C159 C160 C155 0(2) . . . . no
C154 C159 C160 C156 142.9(13) . . . . no
C158 C159 C160 C156 0.4(15) . . . . no
C158 C159 C160 C155 -142.9(13) . . . . no
C16 C161 C162 C163 178.1(13) . . . . no
C16 C161 C166 C165 -179.4(12) . . . . no
C162 C161 C166 C165 -2(2) . . . . no
C166 C161 C162 C163 0(2) . . . . no
C161 C162 C163 C164 -1(2) . . . . no
C162 C163 C164 C165 2(2) . . . . no
C163 C164 C165 C166 -3(2) . . . . no
C164 C165 C166 C161 3(2) . . . . no
C168 C167 C172 C171 1(2) . . . . no
C172 C167 C168 C169 -2(2) . . . . no
C17 C167 C172 C171 179.5(12) . . . . no
C17 C167 C168 C169 179.6(12) . . . . no
C167 C168 C169 C170 3(2) . . . . no
C168 C169 C170 C171 -3(2) . . . . no
C169 C170 C171 C172 3(2) . . . . no
C170 C171 C172 C167 -1(2) . . . . no
C174 C173 C178 C177 -0.9(19) . . . . no
C18 C173 C178 C177 178.8(12) . . . . no
C18 C173 C174 C175 -178.6(12) . . . . no
C178 C173 C174 C175 1.1(19) . . . . no
C173 C174 C175 C176 -1(2) . . . . no
C174 C175 C176 C177 1(2) . . . . no
C175 C176 C177 C178 -1(2) . . . . no
C176 C177 C178 C173 1(2) . . . . no
C19 C179 C184 C183 -177.1(17) . . . . no
C19 C179 C180 C181 177.1(17) . . . . no
C180 C179 C184 C183 -5(3) . . . . no
C184 C179 C180 C181 5(3) . . . . no
C179 C180 C181 C182 1(3) . . . . no
C180 C181 C182 C183 -8(3) . . . . no
C181 C182 C183 C184 8(3) . . . . no
C182 C183 C184 C179 -1(3) . . . . no
C190 C185 C186 C187 -8(2) . . . . no
C110 C185 C190 C189 177.6(12) . . . . no
C186 C185 C190 C189 3(2) . . . . no
C110 C185 C186 C187 178.3(13) . . . . no
C185 C186 C187 C188 6(2) . . . . no
C186 C187 C188 C189 1(2) . . . . no
C187 C188 C189 C190 -6(2) . . . . no
C188 C189 C190 C185 3(2) . . . . no
O21 C27 C28 C29 14(3) . . . . no
C27 C28 C29 C210 -7(3) . . . . no
C28 C29 C210 O21 -3(3) . . . . no
O22 C211 C212 C213 4(3) . . . . no
C211 C212 C213 C214 0(3) . . . . no
C212 C213 C214 O22 -5(3) . . . . no

loop_
_platon_squeeze_void_nr
_platon_squeeze_void_average_x
_platon_squeeze_void_average_y
_platon_squeeze_void_average_z
_platon_squeeze_void_volume
_platon_squeeze_void_count_electrons
_platon_squeeze_void_content
1 0.145 0.375 0.248 23 0 ' '
2 0.145 0.125 0.748 23 0 ' '
3 0.208 0.938 0.129 6 1 ' '
4 0.208 0.562 0.629 7 0 ' '
5 0.262 0.973 0.340 11 0 ' '
6 0.262 0.527 0.840 11 0 ' '
7 0.502 1.000 -0.001 192 34 ' '
8 0.502 0.500 0.499 192 34 ' '
9 0.738 0.473 0.160 11 0 ' '
10 0.738 0.027 0.660 11 0 ' '
11 0.802 0.430 0.367 5 0 ' '
12 0.802 0.070 0.867 5 0 ' '
13 0.854 0.875 0.252 23 0 ' '
14 0.854 0.625 0.752 23 0 ' '
